data_7046204
loop_
_publ_author_name
'Hanft, Anna'
'Lichtenberg, Crispin'

_publ_section_title
;
 Aminotroponiminates: ligand-centred, reversible redox events under
 oxidative conditions in sodium and bismuth complexes.
;
_journal_issue 31
_journal_name_full 'Dalton transactions (Cambridge, England : 2003)'
_journal_page_first 10578
_journal_page_last 10589
_journal_paper_doi 10.1039/c8dt01019f
_journal_volume 47
_journal_year 2018
_chemical_formula_moiety 'C90 H99.5 Fe4 N4 Na4 O9.48, 0.56(C4 H8 O), 0.94(C5 H12), C2 H4 O0.25'
_chemical_formula_sum 'C98.96 H119.35 Fe4 N4 Na4 O10.27'
_chemical_formula_weight 1844.51
_chemical_properties_physical Air-sensitive,Moisture-sensitive
_space_group_crystal_system triclinic
_space_group_IT_number 2
_space_group_name_Hall '-P 1'
_space_group_name_H-M_alt 'P -1'
_symmetry_space_group_name_Hall '-P 1'
_symmetry_space_group_name_H-M 'P -1'
_atom_sites_solution_hydrogens geom
_atom_sites_solution_primary dual
_audit_creation_date 2018-02-21
_audit_creation_method
;
Olex2 1.2
(compiled 2017.08.10 svn.r3458 for OlexSys, GUI svn.r5381)
;
_audit_update_record
;
2018-02-23 deposited with the CCDC.
2018-05-01 downloaded from the CCDC.
;
_cell_angle_alpha 85.773(6)
_cell_angle_beta 87.331(6)
_cell_angle_gamma 62.126(5)
_cell_formula_units_Z 2
_cell_length_a 15.062(3)
_cell_length_b 15.807(3)
_cell_length_c 21.488(4)
_cell_measurement_reflns_used 9249
_cell_measurement_temperature 100.0
_cell_measurement_theta_max 25.00
_cell_measurement_theta_min 2.33
_cell_volume 4509.7(15)
_computing_cell_refinement 'SAINT v8.37A (Bruker, 2015)'
_computing_data_reduction 'SAINT v8.37A (Bruker, 2015)'
_computing_molecular_graphics 'Olex2 (Dolomanov et al., 2009)'
_computing_publication_material 'Olex2 (Dolomanov et al., 2009)'
_computing_structure_refinement 'ShelXL (Sheldrick, 2015)'
_computing_structure_solution 'ShelXT (Sheldrick, 2015)'
_diffrn_ambient_temperature 100.0
_diffrn_measured_fraction_theta_full 0.995
_diffrn_measured_fraction_theta_max 0.995
_diffrn_measurement_device_type 'Bruker APEX-II CCD'
_diffrn_measurement_method '\f and \w scans'
_diffrn_radiation_type MoK\a
_diffrn_radiation_wavelength 0.71073
_diffrn_reflns_av_R_equivalents 0.0822
_diffrn_reflns_av_unetI/netI 0.0574
_diffrn_reflns_Laue_measured_fraction_full 0.995
_diffrn_reflns_Laue_measured_fraction_max 0.995
_diffrn_reflns_limit_h_max 17
_diffrn_reflns_limit_h_min -17
_diffrn_reflns_limit_k_max 18
_diffrn_reflns_limit_k_min -18
_diffrn_reflns_limit_l_max 25
_diffrn_reflns_limit_l_min -25
_diffrn_reflns_number 78926
_diffrn_reflns_point_group_measured_fraction_full 0.995
_diffrn_reflns_point_group_measured_fraction_max 0.995
_diffrn_reflns_theta_full 25.058
_diffrn_reflns_theta_max 25.058
_diffrn_reflns_theta_min 2.328
_diffrn_standards_number 0
_exptl_absorpt_coefficient_mu 0.712
_exptl_absorpt_correction_T_max 0.7452
_exptl_absorpt_correction_T_min 0.6838
_exptl_absorpt_correction_type multi-scan
_exptl_absorpt_process_details
'SADABS-2016/2 (Bruker,2016/2) was used for absorption correction. wR2(int) was 0.0989 before and 0.0542 after correction. The Ratio of minimum to maximum transmission is 0.9176. The \l/2 correction factor is Not present.'
_exptl_crystal_colour red
_exptl_crystal_colour_primary red
_exptl_crystal_density_diffrn 1.358
_exptl_crystal_description block
_exptl_crystal_F_000 1943
_exptl_crystal_size_max 0.257
_exptl_crystal_size_mid 0.167
_exptl_crystal_size_min 0.056
_refine_diff_density_max 0.963
_refine_diff_density_min -0.610
_refine_diff_density_rms 0.076
_refine_ls_extinction_method none
_refine_ls_goodness_of_fit_ref 1.024
_refine_ls_hydrogen_treatment constr
_refine_ls_matrix_type full
_refine_ls_number_parameters 1321
_refine_ls_number_reflns 15892
_refine_ls_number_restraints 486
_refine_ls_restrained_S_all 1.045
_refine_ls_R_factor_all 0.0940
_refine_ls_R_factor_gt 0.0548
_refine_ls_shift/su_max 0.001
_refine_ls_shift/su_mean 0.000
_refine_ls_structure_factor_coef Fsqd
_refine_ls_weighting_details 'w=1/[\s^2^(Fo^2^)+(0.0610P)^2^+8.4760P] where P=(Fo^2^+2Fc^2^)/3'
_refine_ls_weighting_scheme calc
_refine_ls_wR_factor_gt 0.1233
_refine_ls_wR_factor_ref 0.1435
_reflns_Friedel_coverage 0.000
_reflns_number_gt 11097
_reflns_number_total 15892
_reflns_threshold_expression 'I > 2\s(I)'
_cod_data_source_file c8dt01019f2.cif
_cod_data_source_block Compound3_thf1_5
_cod_depositor_comments 'Adding full bibliography for 7046201--7046206.cif.'
_cod_original_cell_volume 4509.9(15)
_cod_database_code 7046204
_shelx_shelxl_version_number 2014/7
_shelx_space_group_comment
;
The symmetry employed for this shelxl refinement is uniquely defined
by the following loop, which should always be used as a source of
symmetry information in preference to the above space-group names.
They are only intended as comments.
;
_shelx_estimated_absorpt_t_max 0.961
_shelx_estimated_absorpt_t_min 0.838
_olex2_refinement_description
;
1. Fixed Uiso
 At 1.2 times of:
  All C(H) groups, All C(H,H) groups, All C(H,H,H,H) groups
 At 1.5 times of:
  All C(H,H,H) groups
2. Restrained distances
 C103-C104
 1.54 with sigma of 0.02
 C104-C105
 1.54 with sigma of 0.02
 C100-O12
 1.54 with sigma of 0.02
 O12-C97
 1.54 with sigma of 0.02
 C97-C98
 1.54 with sigma of 0.02
 C98-C99
 1.4 with sigma of 0.02
 C99-C100
 1.4 with sigma of 0.02
 C71A-C70A
 1.54 with sigma of 0.02
 C71A-C72A
 1.54 with sigma of 0.02
 C71-C72
 1.54 with sigma of 0.02
 C70-C71
 1.54 with sigma of 0.02
 C86A-C87A
 1.54 with sigma of 0.02
 C87A-C88A
 1.54 with sigma of 0.02
 C86A-C85A
 1.54 with sigma of 0.02
 C94-C95
 1.54 with sigma of 0.02
 C94-C93
 1.54 with sigma of 0.02
 C95-C96
 1.54 with sigma of 0.02
 H5AA-H95A
 1.115 with sigma of 0.02
 O11-C93
 1.54 with sigma of 0.02
 C96-O11
 1.54 with sigma of 0.02
 C91-C90
 1.54 with sigma of 0.02
 C92-C91
 1.54 with sigma of 0.01
 C4AA-C0AA
 1.54 with sigma of 0.02
 C0AA-C1AA
 1.54 with sigma of 0.02
 C1AA-C2AA
 1.54 with sigma of 0.02
 C2AA-C1AA
 1.54 with sigma of 0.02
 C1AA-C0AA
 1.54 with sigma of 0.02
 C0AA-C4AA
 1.54 with sigma of 0.02
 H2AA-H92A
 1 with sigma of 0.02
 C4AA-C5AA
 1.54 with sigma of 0.02
 O9A-C85A
 1.4 with sigma of 0.02
 C88A-O9A
 1.4 with sigma of 0.02
 C102-C103
 1.54 with sigma of 0.02
 C101-C102
 1.54 with sigma of 0.02
 C96-C94
 2.3 with sigma of 0.01
 C96-C93
 2.3 with sigma of 0.01
 C89-C91
 2.3 with sigma of 0.04
 C2AA-C4AA
 2.5 with sigma of 0.04
 C1AA-C4AA
 2.5 with sigma of 0.04
3. Uiso/Uaniso restraints and constraints
C88 \\sim C87 \\sim C86 \\sim C85 \\sim O9 \\sim C85A \\sim O9A \\sim C86A
\\sim C88A \\sim C87A: within 2A with sigma of 0.04 and sigma for terminal
atoms of 0.08
Uanis(C71) \\sim Ueq: with sigma of 0.016 and sigma for terminal atoms of 0.032
Uanis(C87) \\sim Ueq: with sigma of 0.04 and sigma for terminal atoms of 0.08
Uanis(C4AA) \\sim Ueq: with sigma of 0.004 and sigma for terminal atoms of 0.008
Uanis(C2AA) \\sim Ueq: with sigma of 0.004 and sigma for terminal atoms of 0.008
Uanis(C88) \\sim Ueq, Uanis(C87) \\sim Ueq, Uanis(C86) \\sim Ueq, Uanis(C85)
\\sim Ueq: with sigma of 0.004 and sigma for terminal atoms of 0.008
Uanis(C57) \\sim Ueq, Uanis(C56) \\sim Ueq, Uanis(C55) \\sim Ueq: with sigma of
0.004 and sigma for terminal atoms of 0.008
Uanis(C102) \\sim Ueq: with sigma of 0.01 and sigma for terminal atoms of 0.01
4. Rigid body (RIGU) restrains
 C98, C97, O12, C100, C99
 with sigma for 1-2 distances of 0.004 and sigma for 1-3 distances of 0.004
 O5, C69, C70A, C72A, C71A
 with sigma for 1-2 distances of 0.004 and sigma for 1-3 distances of 0.004
 O5, C72, C71, C70, C69
 with sigma for 1-2 distances of 0.004 and sigma for 1-3 distances of 0.004
 O11, C93, C96, C95, C94
 with sigma for 1-2 distances of 0.004 and sigma for 1-3 distances of 0.004
 C91, C90, O10, C89, C92
 with sigma for 1-2 distances of 0.004 and sigma for 1-3 distances of 0.004
 C1AA, C0AA, C4AA, C2AA, C5AA
 with sigma for 1-2 distances of 0.004 and sigma for 1-3 distances of 0.004
 C87A, C88A, C86A, C85A, O9A
 with sigma for 1-2 distances of 0.004 and sigma for 1-3 distances of 0.004
 C101, C102, C103, C104, C105
 with sigma for 1-2 distances of 0.004 and sigma for 1-3 distances of 0.004
5. Others
 Sof(H37)=Sof(C38A)=Sof(H38A)=Sof(C39A)=Sof(H39A)=Sof(C40A)=Sof(H40A)=
 Sof(C41A)=Sof(H41A)=1-FVAR(1)
 Sof(C41)=Sof(H41)=Sof(C40)=Sof(H40)=Sof(C39)=Sof(H39)=Sof(C38)=Sof(H38)=FVAR(1)
 Sof(H69C)=Sof(H69D)=Sof(C70)=Sof(H70C)=Sof(H70D)=Sof(C71)=Sof(H71C)=Sof(H71D)=
 Sof(C72)=Sof(H72C)=Sof(H72D)=1-FVAR(2)
 Sof(H69A)=Sof(H69B)=Sof(C72A)=Sof(H72A)=Sof(H72B)=Sof(C70A)=Sof(H70A)=
 Sof(H70B)=Sof(C71A)=Sof(H71A)=Sof(H71B)=FVAR(2)
 Sof(C85A)=Sof(H85C)=Sof(H85D)=Sof(C88A)=Sof(H88C)=Sof(H88D)=Sof(C87A)=
 Sof(H87C)=Sof(H87D)=Sof(C86A)=Sof(H86C)=Sof(H86D)=Sof(O9A)=1-FVAR(3)
 Sof(O9)=Sof(C87)=Sof(H87A)=Sof(H87B)=Sof(C85)=Sof(H85A)=Sof(H85B)=Sof(C86)=
 Sof(H86A)=Sof(H86B)=Sof(C88)=Sof(H88A)=Sof(H88B)=FVAR(3)
 Sof(C105)=Sof(H10A)=Sof(H10B)=Sof(H10C)=Sof(C101)=Sof(H10D)=Sof(H10E)=
 Sof(H10F)=Sof(C104)=Sof(H10G)=Sof(H10H)=Sof(C103)=Sof(H10I)=Sof(H10J)=
 Sof(C102)=Sof(H10K)=Sof(H10L)=1-FVAR(4)
 Sof(C98)=Sof(H98A)=Sof(H98B)=Sof(C97)=Sof(H97A)=Sof(H97B)=Sof(C99)=Sof(H99A)=
 Sof(H99B)=Sof(C100)=Sof(H10M)=Sof(H10N)=Sof(O12)=FVAR(4)
 Fixed Sof: C90(0.5) H90A(0.5) H90B(0.5) C92(0.5) H92A(0.5) H92B(0.5) C89(0.5)
 H89A(0.5) H89B(0.5) C91(0.5) H91A(0.5) H91B(0.5) C96(0.5) H96A(0.5) H96B(0.5)
 O11(0.25) C95(0.5) H95A(0.5) H95B(0.5) C93(0.5) H93A(0.5) H93B(0.5) C94(0.5)
 H94A(0.5) H94B(0.5) C2AA(0.5) H2AA(0.5) H2AB(0.5) H2AC(0.5) C1AA(0.5)
 H1AA(0.5) H1AB(0.5) C0AA(0.5) H0AA(0.5) H0AB(0.5) C4AA(0.5) H4AA(0.5)
 H4AB(0.5) C5AA(0.5) H5AA(0.5) H5AB(0.5) H5AC(0.5)
6.a Secondary CH2 refined with riding coordinates:
 C80(H80A,H80B), C77(H77A,H77B), C79(H79A,H79B), C78(H78A,H78B), C69(H69A,
 H69B), C69(H69C,H69D), C73(H73A,H73B), C74(H74A,H74B), C76(H76A,H76B),
 C75(H75A,H75B), C72A(H72A,H72B), C70A(H70A,H70B), C87(H87A,H87B), C85(H85A,
 H85B), C98(H98A,H98B), C97(H97A,H97B), C86(H86A,H86B), C99(H99A,H99B),
 C71A(H71A,H71B), C90(H90A,H90B), C92(H92A,H92B), C89(H89A,H89B), C91(H91A,
 H91B), C100(H10M,H10N), C70(H70C,H70D), C71(H71C,H71D), C72(H72C,H72D),
 C88(H88A,H88B), C104(H10G,H10H), C103(H10I,H10J), C102(H10K,H10L), C85A(H85C,
 H85D), C88A(H88C,H88D), C87A(H87C,H87D), C86A(H86C,H86D), C96(H96A,H96B),
 C95(H95A,H95B), C93(H93A,H93B), C94(H94A,H94B), C1AA(H1AA,H1AB), C0AA(H0AA,
 H0AB), C4AA(H4AA,H4AB), C84(H84A,H84B), C83(H83A,H83B), C81(H81A,H81B),
 C82(H82A,H82B)
6.b Aromatic/amide H refined with riding coordinates:
 C26(H26), C45(H45), C29(H29), C51(H51), C46(H46), C44(H44), C12(H12), C7(H7),
 C43(H43), C50(H50), C21(H21), C3(H3), C24(H24), C49(H49), C47(H47), C27(H27),
 C28(H28), C20(H20), C6(H6), C31(H31), C54(H54), C32(H32), C22(H22), C5(H5),
 C60(H60), C4(H4), C48(H48), C37(H37), C63(H63), C23(H23), C30(H30), C34(H34),
 C64(H64), C33(H33), C14(H14), C65(H65), C61(H61), C13(H13), C62(H62), C11(H11),
  C9(H9), C66(H66), C10(H10), C58(H58), C17(H17), C67(H67), C15(H15), C55(H55),
 C16(H16), C68(H68), C38A(H38A), C57(H57), C56(H56), C41(H41), C40(H40),
 C39(H39), C39A(H39A), C40A(H40A), C41A(H41A), C38(H38)
6.c Idealised Me refined as rotating group:
 C105(H10A,H10B,H10C), C101(H10D,H10E,H10F), C2AA(H2AA,H2AB,H2AC), C5AA(H5AA,
 H5AB,H5AC)
;
_olex2_submission_special_instructions 'No special instructions were received'

loop_
_space_group_symop_operation_xyz
'x, y, z'
'-x, -y, -z'

loop_
_atom_site_label
_atom_site_type_symbol
_atom_site_fract_x
_atom_site_fract_y
_atom_site_fract_z
_atom_site_U_iso_or_equiv
_atom_site_adp_type
_atom_site_occupancy
_atom_site_site_symmetry_order
_atom_site_calc_flag
_atom_site_refinement_flags_posn
_atom_site_refinement_flags_adp
_atom_site_refinement_flags_occupancy
_atom_site_disorder_assembly
_atom_site_disorder_group
Fe3 Fe 0.51065(4) 0.60702(4) 0.39082(3) 0.02347(14) Uani 1 1 d . . . . .
Fe2 Fe 0.23791(4) 0.11994(4) 0.47116(3) 0.02395(14) Uani 1 1 d . . . . .
Fe4 Fe 0.56904(5) -0.07093(4) 0.22956(3) 0.03436(16) Uani 1 1 d . . . . .
Fe1 Fe 0.09053(5) 0.84822(4) 0.25008(3) 0.03524(16) Uani 1 1 d . . . . .
Na2 Na 0.28676(10) 0.49927(10) 0.28718(6) 0.0229(3) Uani 1 1 d . . . . .
Na3 Na 0.26271(11) 0.29246(10) 0.25885(7) 0.0284(4) Uani 1 1 d . . . . .
Na1 Na 0.21177(11) 0.49482(10) 0.15687(7) 0.0253(3) Uani 1 1 d . . . . .
Na4 Na 0.45059(12) 0.30707(12) 0.19762(10) 0.0469(5) Uani 1 1 d . . . . .
O1 O 0.16015(18) 0.45717(17) 0.25640(11) 0.0218(6) Uani 1 1 d . . . . .
O2 O 0.3799(2) 0.32759(18) 0.29824(13) 0.0305(6) Uani 1 1 d . . . . .
O7 O 0.2125(2) 0.51509(19) 0.38930(12) 0.0293(6) Uani 1 1 d . . . . .
O3 O 0.36833(19) 0.47747(19) 0.18971(12) 0.0276(6) Uani 1 1 d . . . . .
O4 O 0.3001(2) 0.32521(19) 0.15356(12) 0.0299(6) Uani 1 1 d . . . . .
O9 O 0.6216(17) 0.254(3) 0.2084(13) 0.036(5) Uani 0.538(8) 1 d . U . A 1
N2 N 0.3271(2) 0.2102(2) 0.35984(14) 0.0217(7) Uani 1 1 d . . . . .
N3 N 0.4080(2) 0.5604(2) 0.27738(14) 0.0235(7) Uani 1 1 d . . . . .
N4 N 0.4465(2) 0.1553(2) 0.17910(14) 0.0277(7) Uani 1 1 d . . . . .
O6 O 0.0444(2) 0.5244(2) 0.12451(15) 0.0472(8) Uani 1 1 d . . . . .
N1 N 0.1227(2) 0.6334(2) 0.23163(15) 0.0253(7) Uani 1 1 d . . . . .
O5 O 0.2085(3) 0.5708(3) 0.05772(16) 0.0641(10) Uani 1 1 d . U . . .
C1 C 0.0751(3) 0.5203(3) 0.27651(16) 0.0197(8) Uani 1 1 d . . . . .
C42 C 0.4077(3) 0.6173(3) 0.32461(17) 0.0223(8) Uani 1 1 d . . . . .
C26 C 0.3398(3) 0.0474(3) 0.40280(18) 0.0253(9) Uani 1 1 d . . . . .
H26 H 0.4101 0.0093 0.4082 0.030 Uiso 1 1 calc R . . . .
C45 C 0.3670(3) 0.6821(3) 0.42147(19) 0.0277(9) Uani 1 1 d . . . . .
H45 H 0.3464 0.6919 0.4639 0.033 Uiso 1 1 calc R . . . .
C25 C 0.2898(3) 0.1480(3) 0.38375(17) 0.0243(8) Uani 1 1 d . . . . .
C2 C 0.0501(3) 0.6232(3) 0.26240(17) 0.0222(8) Uani 1 1 d . . . . .
C29 C 0.1852(3) 0.1750(3) 0.38363(18) 0.0269(9) Uani 1 1 d . . . . .
H29 H 0.1332 0.2379 0.3739 0.032 Uiso 1 1 calc R . . . .
C19 C 0.4052(3) 0.2135(2) 0.38274(18) 0.0229(8) Uani 1 1 d . . . . .
C59 C 0.5323(3) 0.0717(3) 0.19959(18) 0.0300(9) Uani 1 1 d . . . . .
C51 C 0.6426(3) 0.4849(3) 0.3801(2) 0.0351(10) Uani 1 1 d . . . . .
H51 H 0.6556 0.4373 0.3514 0.042 Uiso 1 1 calc R . . . .
C46 C 0.3761(3) 0.6054(3) 0.38722(17) 0.0237(8) Uani 1 1 d . . . . .
H46 H 0.3634 0.5543 0.4031 0.028 Uiso 1 1 calc R . . . .
C44 C 0.3944(3) 0.7421(3) 0.38097(19) 0.0289(9) Uani 1 1 d . . . . .
H44 H 0.3950 0.7991 0.3916 0.035 Uiso 1 1 calc R . . . .
C18 C 0.4323(3) 0.2834(3) 0.34642(19) 0.0266(9) Uani 1 1 d . . . . .
C12 C 0.2019(3) 0.7375(3) 0.20367(19) 0.0327(10) Uani 1 1 d . . . . .
H12 H 0.2663 0.6943 0.2196 0.039 Uiso 1 1 calc R . . . .
C7 C 0.0127(3) 0.4888(3) 0.30969(17) 0.0252(9) Uani 1 1 d . . . . .
H7 H 0.0401 0.4210 0.3139 0.030 Uiso 1 1 calc R . . . .
C43 C 0.4205(3) 0.7014(3) 0.32176(18) 0.0245(8) Uani 1 1 d . . . . .
H43 H 0.4428 0.7261 0.2862 0.029 Uiso 1 1 calc R . . . .
C50 C 0.6049(3) 0.4867(3) 0.4419(2) 0.0354(10) Uani 1 1 d . . . . .
H50 H 0.5882 0.4403 0.4620 0.042 Uiso 1 1 calc R . . . .
C53 C 0.3991(3) 0.1634(3) 0.12750(18) 0.0300(9) Uani 1 1 d . . . . .
C8 C 0.1149(3) 0.7225(3) 0.20894(18) 0.0293(9) Uani 1 1 d . . . . .
C21 C 0.5393(3) 0.1507(3) 0.46738(18) 0.0275(9) Uani 1 1 d . . . . .
H21 H 0.5586 0.1072 0.5031 0.033 Uiso 1 1 calc R . . . .
C3 C -0.0412(3) 0.7017(3) 0.2823(2) 0.0296(9) Uani 1 1 d . . . . .
H3 H -0.0468 0.7627 0.2693 0.036 Uiso 1 1 calc R . . . .
C36 C 0.4633(3) 0.5477(3) 0.22677(19) 0.0306(9) Uani 1 1 d . . . . .
C24 C 0.5093(3) 0.3044(3) 0.3625(2) 0.0325(10) Uani 1 1 d . . . . .
H24 H 0.5107 0.3560 0.3376 0.039 Uiso 1 1 calc R . . . .
C80 C 0.2127(3) 0.4314(3) 0.42224(18) 0.0259(9) Uani 1 1 d . . . . .
H80A H 0.2794 0.3891 0.4405 0.031 Uiso 1 1 calc R . . . .
H80B H 0.1967 0.3945 0.3934 0.031 Uiso 1 1 calc R . . . .
C49 C 0.5963(3) 0.5692(3) 0.4687(2) 0.0337(10) Uani 1 1 d . . . . .
H49 H 0.5727 0.5880 0.5097 0.040 Uiso 1 1 calc R . . . .
C47 C 0.6575(3) 0.5673(3) 0.3688(2) 0.0318(10) Uani 1 1 d . . . . .
H47 H 0.6822 0.5845 0.3311 0.038 Uiso 1 1 calc R . . . .
C27 C 0.2669(3) 0.0147(3) 0.41210(19) 0.0293(9) Uani 1 1 d . . . . .
H27 H 0.2799 -0.0490 0.4242 0.035 Uiso 1 1 calc R . . . .
C28 C 0.1707(3) 0.0940(3) 0.40017(19) 0.0297(9) Uani 1 1 d . . . . .
H28 H 0.1082 0.0927 0.4028 0.036 Uiso 1 1 calc R . . . .
C52 C 0.3172(3) 0.2642(3) 0.11329(19) 0.0320(10) Uani 1 1 d . . . . .
C20 C 0.4574(3) 0.1589(3) 0.43709(18) 0.0252(9) Uani 1 1 d . . . . .
H20 H 0.4297 0.1202 0.4562 0.030 Uiso 1 1 calc R . . . .
C6 C -0.0824(3) 0.5377(3) 0.33797(18) 0.0309(9) Uani 1 1 d . . . . .
H6 H -0.1085 0.4979 0.3575 0.037 Uiso 1 1 calc R . . . .
C31 C 0.3099(3) 0.1020(3) 0.55323(18) 0.0324(10) Uani 1 1 d . . . . .
H31 H 0.3803 0.0668 0.5595 0.039 Uiso 1 1 calc R . . . .
C54 C 0.4183(3) 0.0846(3) 0.0903(2) 0.0394(11) Uani 1 1 d . . . . .
H54 H 0.4649 0.0239 0.1083 0.047 Uiso 1 1 calc R . . . .
C32 C 0.2560(3) 0.2011(3) 0.53444(18) 0.0309(9) Uani 1 1 d . . . . .
H32 H 0.2839 0.2437 0.5260 0.037 Uiso 1 1 calc R . . . .
C22 C 0.5989(3) 0.1961(3) 0.4541(2) 0.0322(10) Uani 1 1 d . . . . .
H22 H 0.6553 0.1775 0.4799 0.039 Uiso 1 1 calc R . . . .
C5 C -0.1430(3) 0.6339(3) 0.3416(2) 0.0333(10) Uani 1 1 d . . . . .
H5 H -0.2052 0.6528 0.3634 0.040 Uiso 1 1 calc R . . . .
C60 C 0.5570(4) 0.0524(3) 0.2641(2) 0.0386(11) Uani 1 1 d . . . . .
H60 H 0.5143 0.0855 0.2975 0.046 Uiso 1 1 calc R . . . .
C4 C -0.1230(3) 0.7064(3) 0.3167(2) 0.0315(10) Uani 1 1 d . . . . .
H4 H -0.1733 0.7694 0.3246 0.038 Uiso 1 1 calc R . . . .
C77 C 0.1445(3) 0.5990(3) 0.4216(2) 0.0347(10) Uani 1 1 d . . . . .
H77A H 0.0792 0.6329 0.4001 0.042 Uiso 1 1 calc R . . . .
H77B H 0.1733 0.6437 0.4234 0.042 Uiso 1 1 calc R . . . .
C48 C 0.6291(3) 0.6192(3) 0.4236(2) 0.0319(10) Uani 1 1 d . . . . .
H48 H 0.6315 0.6772 0.4292 0.038 Uiso 1 1 calc R . . . .
C37 C 0.5471(3) 0.5682(3) 0.2208(2) 0.0374(11) Uani 1 1 d . . . . .
H37 H 0.5508 0.6034 0.2537 0.045 Uiso 0.497(19) 1 calc R . . B 2
C63 C 0.6175(3) 0.0024(3) 0.1663(2) 0.0362(10) Uani 1 1 d . . . . .
H63 H 0.6220 -0.0037 0.1225 0.043 Uiso 1 1 calc R . . . .
C23 C 0.5834(3) 0.2649(3) 0.4073(2) 0.0345(10) Uani 1 1 d . . . . .
H23 H 0.6304 0.2892 0.4052 0.041 Uiso 1 1 calc R . . . .
C79 C 0.1332(3) 0.4688(3) 0.4731(2) 0.0346(10) Uani 1 1 d . . . . .
H79A H 0.1522 0.4241 0.5106 0.042 Uiso 1 1 calc R . . . .
H79B H 0.0672 0.4795 0.4584 0.042 Uiso 1 1 calc R . . . .
C30 C 0.2402(3) 0.0651(3) 0.56094(19) 0.0368(10) Uani 1 1 d . . . . .
H30 H 0.2558 0.0008 0.5734 0.044 Uiso 1 1 calc R . . . .
C34 C 0.1440(3) 0.1404(3) 0.5469(2) 0.0417(11) Uani 1 1 d . . . . .
H34 H 0.0833 0.1357 0.5481 0.050 Uiso 1 1 calc R . . . .
C64 C 0.4589(4) -0.1065(3) 0.2090(2) 0.0455(12) Uani 1 1 d . . . . .
H64 H 0.4017 -0.0692 0.1838 0.055 Uiso 1 1 calc R . . . .
C33 C 0.1532(3) 0.2249(3) 0.5305(2) 0.0362(10) Uani 1 1 d . . . . .
H33 H 0.1000 0.2864 0.5190 0.043 Uiso 1 1 calc R . . . .
C14 C 0.0438(3) 0.8445(3) 0.3407(2) 0.0396(11) Uani 1 1 d . . . . .
H14 H 0.0269 0.7982 0.3607 0.048 Uiso 1 1 calc R . . . .
C35 C 0.4346(3) 0.5043(3) 0.1766(2) 0.0366(11) Uani 1 1 d . . . . .
C78 C 0.1313(3) 0.5625(3) 0.4862(2) 0.0388(11) Uani 1 1 d . . . . .
H78A H 0.0665 0.6071 0.5054 0.047 Uiso 1 1 calc R . . . .
H78B H 0.1869 0.5520 0.5137 0.047 Uiso 1 1 calc R . . . .
C65 C 0.4647(4) -0.1030(3) 0.2737(2) 0.0483(13) Uani 1 1 d . . . . .
H65 H 0.4117 -0.0621 0.2999 0.058 Uiso 1 1 calc R . . . .
C61 C 0.6563(4) -0.0247(3) 0.2702(2) 0.0464(12) Uani 1 1 d . . . . .
H61 H 0.6916 -0.0511 0.3081 0.056 Uiso 1 1 calc R . . . .
C13 C 0.1400(4) 0.8396(3) 0.3383(2) 0.0434(11) Uani 1 1 d . . . . .
H13 H 0.1993 0.7888 0.3559 0.052 Uiso 1 1 calc R . . . .
C62 C 0.6930(3) -0.0551(3) 0.2095(2) 0.0444(12) Uani 1 1 d . . . . .
H62 H 0.7574 -0.1054 0.1996 0.053 Uiso 1 1 calc R . . . .
C11 C 0.1766(4) 0.8270(3) 0.1710(2) 0.0462(12) Uani 1 1 d . . . . .
H11 H 0.2210 0.8534 0.1608 0.055 Uiso 1 1 calc R . . . .
C9 C 0.0348(4) 0.8066(3) 0.1804(2) 0.0422(11) Uani 1 1 d . . . . .
H9 H -0.0328 0.8183 0.1779 0.051 Uiso 1 1 calc R . . . .
C66 C 0.5616(4) -0.1700(3) 0.2934(2) 0.0512(13) Uani 1 1 d . . . . .
H66 H 0.5852 -0.1822 0.3350 0.061 Uiso 1 1 calc R . . . .
C10 C 0.0731(4) 0.8699(3) 0.1562(2) 0.0508(13) Uani 1 1 d . . . . .
H10 H 0.0359 0.9300 0.1341 0.061 Uiso 1 1 calc R . . . .
C58 C 0.2624(4) 0.2946(4) 0.0583(2) 0.0586(15) Uani 1 1 d . . . . .
H58 H 0.2151 0.3608 0.0564 0.070 Uiso 1 1 calc R . . . .
C17 C 0.1330(5) 0.9227(4) 0.3052(2) 0.0549(14) Uani 1 1 d . . . . .
H17 H 0.1865 0.9380 0.2969 0.066 Uiso 1 1 calc R . . . .
C67 C 0.6177(4) -0.2158(3) 0.2407(2) 0.0499(13) Uani 1 1 d . . . . .
H67 H 0.6855 -0.2646 0.2405 0.060 Uiso 1 1 calc R . . . .
C15 C -0.0226(4) 0.9305(3) 0.3082(3) 0.0517(13) Uani 1 1 d . . . . .
H15 H -0.0920 0.9520 0.3018 0.062 Uiso 1 1 calc R . . . .
C55 C 0.3825(4) 0.0797(4) 0.0340(2) 0.0551(14) Uani 1 1 d . U . . .
H55 H 0.4081 0.0168 0.0201 0.066 Uiso 1 1 calc R . . . .
C16 C 0.0328(5) 0.9792(3) 0.2868(3) 0.0626(16) Uani 1 1 d . . . . .
H16 H 0.0067 1.0395 0.2639 0.075 Uiso 1 1 calc R . . . .
C68 C 0.5552(4) -0.1764(3) 0.1880(2) 0.0460(12) Uani 1 1 d . . . . .
H68 H 0.5739 -0.1934 0.1461 0.055 Uiso 1 1 calc R . . . .
C69 C 0.1617(5) 0.5656(4) 0.0028(2) 0.0639(15) Uani 1 1 d . U . . .
H69A H 0.0925 0.5758 0.0120 0.077 Uiso 0.46(2) 1 calc R . . C 1
H69B H 0.2008 0.5028 -0.0158 0.077 Uiso 0.46(2) 1 calc R . . C 1
H69C H 0.1133 0.5407 0.0140 0.077 Uiso 0.54(2) 1 calc R . . C 2
H69D H 0.2130 0.5215 -0.0260 0.077 Uiso 0.54(2) 1 calc R . . C 2
C73 C -0.0423(4) 0.6158(5) 0.1150(3) 0.0702(18) Uani 1 1 d . . . . .
H73A H -0.0588 0.6311 0.0702 0.084 Uiso 1 1 calc R . . . .
H73B H -0.0318 0.6673 0.1314 0.084 Uiso 1 1 calc R . . . .
C38A C 0.6187(16) 0.5481(14) 0.1794(9) 0.035(4) Uani 0.497(19) 1 d . . . B 2
H38A H 0.6710 0.5611 0.1910 0.042 Uiso 0.497(19) 1 calc R . . B 2
C74 C -0.1248(4) 0.6031(6) 0.1518(3) 0.082(2) Uani 1 1 d . . . . .
H74A H -0.1302 0.6241 0.1947 0.099 Uiso 1 1 calc R . . . .
H74B H -0.1904 0.6415 0.1312 0.099 Uiso 1 1 calc R . . . .
C76 C 0.0117(5) 0.4530(5) 0.1347(3) 0.0752(19) Uani 1 1 d . . . . .
H76A H 0.0517 0.4055 0.1681 0.090 Uiso 1 1 calc R . . . .
H76B H 0.0213 0.4190 0.0961 0.090 Uiso 1 1 calc R . . . .
C75 C -0.0957(5) 0.4996(6) 0.1530(3) 0.094(3) Uani 1 1 d . . . . .
H75A H -0.1055 0.4757 0.1954 0.113 Uiso 1 1 calc R . . . .
H75B H -0.1360 0.4873 0.1232 0.113 Uiso 1 1 calc R . . . .
C57 C 0.2625(5) 0.2481(5) 0.0054(3) 0.0819(19) Uani 1 1 d . U . . .
H57 H 0.2205 0.2884 -0.0274 0.098 Uiso 1 1 calc R . . . .
C56 C 0.3150(5) 0.1516(5) -0.0061(3) 0.0813(19) Uani 1 1 d . U . . .
H56 H 0.3038 0.1331 -0.0448 0.098 Uiso 1 1 calc R . . . .
C41 C 0.4599(11) 0.5164(12) 0.1090(6) 0.033(3) Uani 0.503(19) 1 d . . . B 1
H41 H 0.4213 0.5039 0.0807 0.040 Uiso 0.503(19) 1 calc R . . B 1
C72A C 0.2007(17) 0.6676(14) 0.0545(7) 0.060(4) Uani 0.46(2) 1 d D U . C 1
H72A H 0.2489 0.6702 0.0831 0.071 Uiso 0.46(2) 1 calc R . . C 1
H72B H 0.1319 0.7159 0.0659 0.071 Uiso 0.46(2) 1 calc R . . C 1
O10 O 0.5120(6) 0.2876(5) 0.0742(3) 0.055(3) Uani 0.478(11) 1 d . U . A 1
C70A C 0.161(2) 0.6486(16) -0.0414(8) 0.089(7) Uani 0.46(2) 1 d D U . C 1
H70A H 0.1890 0.6248 -0.0830 0.107 Uiso 0.46(2) 1 calc R . . C 1
H70B H 0.0919 0.7008 -0.0467 0.107 Uiso 0.46(2) 1 calc R . . C 1
C87 C 0.7872(14) 0.2442(15) 0.1917(10) 0.103(5) Uani 0.538(8) 1 d . U . A 1
H87A H 0.8160 0.2421 0.1491 0.124 Uiso 0.538(8) 1 calc R . . A 1
H87B H 0.8254 0.2602 0.2208 0.124 Uiso 0.538(8) 1 calc R . . A 1
C40 C 0.5286(10) 0.5422(11) 0.0800(5) 0.044(4) Uani 0.503(19) 1 d . . . B 1
H40 H 0.5324 0.5389 0.0359 0.053 Uiso 0.503(19) 1 calc R . . B 1
C85 C 0.6926(7) 0.1762(7) 0.2352(5) 0.056(3) Uani 0.538(8) 1 d . U . A 1
H85A H 0.6788 0.1219 0.2295 0.067 Uiso 0.538(8) 1 calc R . . A 1
H85B H 0.6912 0.1841 0.2806 0.067 Uiso 0.538(8) 1 calc R . . A 1
C98 C 0.8882(10) 0.1337(9) 0.4741(7) 0.075(4) Uani 0.559(10) 1 d D U . D 1
H98A H 0.8402 0.1205 0.5008 0.090 Uiso 0.559(10) 1 calc R . . D 1
H98B H 0.9569 0.0933 0.4903 0.090 Uiso 0.559(10) 1 calc R . . D 1
C39 C 0.5912(11) 0.5713(12) 0.1029(6) 0.050(4) Uani 0.503(19) 1 d . . . B 1
H39 H 0.6324 0.5854 0.0737 0.059 Uiso 0.503(19) 1 calc R . . B 1
C97 C 0.8821(14) 0.1139(12) 0.4056(7) 0.104(5) Uani 0.559(10) 1 d D U . D 1
H97A H 0.9284 0.0464 0.3972 0.124 Uiso 0.559(10) 1 calc R . . D 1
H97B H 0.8129 0.1285 0.3951 0.124 Uiso 0.559(10) 1 calc R . . D 1
C86 C 0.7890(11) 0.1543(11) 0.2110(8) 0.094(4) Uani 0.538(8) 1 d . U . A 1
H86A H 0.8050 0.1136 0.1751 0.112 Uiso 0.538(8) 1 calc R . . A 1
H86B H 0.8404 0.1195 0.2434 0.112 Uiso 0.538(8) 1 calc R . . A 1
C99 C 0.8632(13) 0.2314(9) 0.4729(6) 0.093(5) Uani 0.559(10) 1 d D U . D 1
H99A H 0.8984 0.2430 0.5064 0.112 Uiso 0.559(10) 1 calc R . . D 1
H99B H 0.7899 0.2709 0.4792 0.112 Uiso 0.559(10) 1 calc R . . D 1
C71A C 0.225(2) 0.6854(15) -0.0124(6) 0.084(6) Uani 0.46(2) 1 d D U . C 1
H71A H 0.2977 0.6474 -0.0225 0.101 Uiso 0.46(2) 1 calc R . . C 1
H71B H 0.2030 0.7542 -0.0236 0.101 Uiso 0.46(2) 1 calc R . . C 1
C39A C 0.6327(12) 0.5101(15) 0.1199(6) 0.056(4) Uani 0.497(19) 1 d . . . B 2
H39A H 0.6863 0.5093 0.0944 0.067 Uiso 0.497(19) 1 calc R . . B 2
C40A C 0.5750(10) 0.4746(13) 0.0964(5) 0.051(4) Uani 0.497(19) 1 d . . . B 2
H40A H 0.5946 0.4500 0.0562 0.061 Uiso 0.497(19) 1 calc R . . B 2
C90 C 0.5999(12) 0.1894(10) -0.0077(6) 0.093(4) Uani 0.5 1 d D U . A 1
H90A H 0.6165 0.1225 -0.0152 0.112 Uiso 0.5 1 calc R . . A 1
H90B H 0.6500 0.2051 -0.0297 0.112 Uiso 0.5 1 calc R . . A 1
C92 C 0.4671(10) 0.3364(8) 0.0177(5) 0.065(3) Uani 0.5 1 d D U . A 1
H92A H 0.4924 0.3822 0.0030 0.078 Uiso 0.5 1 calc DR . . A 1
H92B H 0.3931 0.3720 0.0225 0.078 Uiso 0.5 1 calc R . . A 1
C89 C 0.5978(10) 0.2019(9) 0.0568(6) 0.077(3) Uani 0.5 1 d D U . A 1
H89A H 0.6595 0.2045 0.0679 0.093 Uiso 0.5 1 calc R . . A 1
H89B H 0.5969 0.1462 0.0806 0.093 Uiso 0.5 1 calc R . . A 1
C91 C 0.4978(12) 0.2563(10) -0.0283(6) 0.098(4) Uani 0.5 1 d D U . A 1
H91A H 0.4530 0.2261 -0.0242 0.118 Uiso 0.5 1 calc R . . A 1
H91B H 0.4977 0.2809 -0.0721 0.118 Uiso 0.5 1 calc R . . A 1
C100 C 0.8934(10) 0.2548(10) 0.4139(6) 0.083(4) Uani 0.559(10) 1 d D U . D 1
H10M H 0.9554 0.2608 0.4179 0.100 Uiso 0.559(10) 1 calc R . . D 1
H10N H 0.8403 0.3170 0.3968 0.100 Uiso 0.559(10) 1 calc R . . D 1
O12 O 0.9121(10) 0.1783(9) 0.3709(5) 0.120(4) Uani 0.559(10) 1 d D U . D 1
C70 C 0.1076(14) 0.6651(11) -0.0286(8) 0.074(4) Uani 0.54(2) 1 d D U . C 2
H70C H 0.0351 0.6972 -0.0177 0.089 Uiso 0.54(2) 1 calc R . . C 2
H70D H 0.1165 0.6644 -0.0745 0.089 Uiso 0.54(2) 1 calc R . . C 2
C71 C 0.1638(18) 0.7108(12) 0.0008(11) 0.104(6) Uani 0.54(2) 1 d D U . C 2
H71C H 0.1152 0.7671 0.0232 0.125 Uiso 0.54(2) 1 calc R . . C 2
H71D H 0.1964 0.7336 -0.0325 0.125 Uiso 0.54(2) 1 calc R . . C 2
C72 C 0.2451(16) 0.6389(13) 0.0473(8) 0.075(5) Uani 0.54(2) 1 d D U . C 2
H72C H 0.3132 0.6104 0.0281 0.090 Uiso 0.54(2) 1 calc R . . C 2
H72D H 0.2452 0.6689 0.0861 0.090 Uiso 0.54(2) 1 calc R . . C 2
C88 C 0.6736(9) 0.3185(9) 0.1931(7) 0.077(3) Uani 0.538(8) 1 d . U . A 1
H88A H 0.6588 0.3645 0.2257 0.093 Uiso 0.538(8) 1 calc R . . A 1
H88B H 0.6520 0.3544 0.1522 0.093 Uiso 0.538(8) 1 calc R . . A 1
C105 C 0.8867(9) 0.3253(9) 0.3423(9) 0.094(6) Uani 0.441(10) 1 d D U . D 2
H10A H 0.8413 0.3809 0.3655 0.140 Uiso 0.441(10) 1 calc GR . . D 2
H10B H 0.8723 0.3397 0.2977 0.140 Uiso 0.441(10) 1 calc GR . . D 2
H10C H 0.9564 0.3107 0.3493 0.140 Uiso 0.441(10) 1 calc GR . . D 2
C101 C 0.8810(12) 0.0962(13) 0.5086(8) 0.086(5) Uani 0.441(10) 1 d D U . D 2
H10D H 0.9317 0.1075 0.5282 0.129 Uiso 0.441(10) 1 calc GR . . D 2
H10E H 0.8942 0.0299 0.5187 0.129 Uiso 0.441(10) 1 calc GR . . D 2
H10F H 0.8141 0.1403 0.5242 0.129 Uiso 0.441(10) 1 calc GR . . D 2
C104 C 0.8718(13) 0.2403(11) 0.3644(10) 0.095(5) Uani 0.441(10) 1 d D U . D 2
H10G H 0.9230 0.1839 0.3432 0.114 Uiso 0.441(10) 1 calc R . . D 2
H10H H 0.8053 0.2522 0.3499 0.114 Uiso 0.441(10) 1 calc R . . D 2
C103 C 0.8770(11) 0.2133(11) 0.4343(10) 0.085(5) Uani 0.441(10) 1 d D U . D 2
H10I H 0.8157 0.2593 0.4559 0.102 Uiso 0.441(10) 1 calc R . . D 2
H10J H 0.9362 0.2135 0.4525 0.102 Uiso 0.441(10) 1 calc R . . D 2
C102 C 0.8857(12) 0.1124(11) 0.4408(9) 0.066(4) Uani 0.441(10) 1 d D U . D 2
H10K H 0.8295 0.1104 0.4201 0.079 Uiso 0.441(10) 1 calc R . . D 2
H10L H 0.9501 0.0646 0.4231 0.079 Uiso 0.441(10) 1 calc R . . D 2
C85A C 0.6831(8) 0.2012(11) 0.1598(7) 0.079(4) Uani 0.462(8) 1 d D U . A 2
H85C H 0.6624 0.2314 0.1173 0.095 Uiso 0.462(8) 1 calc R . . A 2
H85D H 0.6770 0.1413 0.1637 0.095 Uiso 0.462(8) 1 calc R . . A 2
C88A C 0.6793(7) 0.2813(10) 0.2480(7) 0.066(4) Uani 0.462(8) 1 d D U . A 2
H88C H 0.6874 0.2413 0.2871 0.079 Uiso 0.462(8) 1 calc R . . A 2
H88D H 0.6447 0.3496 0.2580 0.079 Uiso 0.462(8) 1 calc R . . A 2
C87A C 0.7796(9) 0.2566(13) 0.2180(8) 0.073(4) Uani 0.462(8) 1 d D U . A 2
H87C H 0.8340 0.2290 0.2491 0.088 Uiso 0.462(8) 1 calc R . . A 2
H87D H 0.7802 0.3133 0.1956 0.088 Uiso 0.462(8) 1 calc R . . A 2
C86A C 0.7896(8) 0.1804(12) 0.1718(7) 0.067(4) Uani 0.462(8) 1 d D U . A 2
H86C H 0.8233 0.1871 0.1325 0.081 Uiso 0.462(8) 1 calc R . . A 2
H86D H 0.8287 0.1147 0.1907 0.081 Uiso 0.462(8) 1 calc R . . A 2
O9A O 0.624(2) 0.264(3) 0.2049(17) 0.040(5) Uani 0.462(8) 1 d D U . A 2
C96 C 0.9507(17) -0.0705(16) -0.0228(10) 0.187(9) Uani 0.5 1 d D U . E 1
H96A H 0.9039 -0.0345 -0.0572 0.225 Uiso 0.5 1 calc R . . E 1
H96B H 1.0065 -0.1276 -0.0407 0.225 Uiso 0.5 1 calc R . . E 1
O11 O 1.0000 0.0000 0.0000 0.195(8) Uani 0.5 2 d DS TU P E 1
C95 C 0.8952(15) -0.1063(13) 0.0244(10) 0.164(7) Uani 0.5 1 d D U . E 1
H95A H 0.8491 -0.1238 0.0039 0.197 Uiso 0.5 1 calc DR . . E 1
H95B H 0.9422 -0.1616 0.0512 0.197 Uiso 0.5 1 calc R . . E 1
C93 C 0.8915(14) 0.0445(11) 0.0457(8) 0.165(7) Uani 0.5 1 d D U . E 1
H93A H 0.9077 0.0601 0.0861 0.198 Uiso 0.5 1 calc R . . E 1
H93B H 0.8419 0.1055 0.0250 0.198 Uiso 0.5 1 calc R . . E 1
C94 C 0.8399(12) -0.0197(12) 0.0600(8) 0.139(6) Uani 0.5 1 d D U . E 1
H94A H 0.8420 -0.0374 0.1052 0.167 Uiso 0.5 1 calc R . . E 1
H94B H 0.7687 0.0149 0.0471 0.167 Uiso 0.5 1 calc R . . E 1
C41A C 0.4910(11) 0.4692(12) 0.1230(6) 0.035(3) Uani 0.497(19) 1 d . . . B 2
H41A H 0.4682 0.4345 0.0997 0.042 Uiso 0.497(19) 1 calc R . . B 2
C38 C 0.6004(17) 0.5820(13) 0.1639(10) 0.042(5) Uani 0.503(19) 1 d . . . B 1
H38 H 0.6493 0.6018 0.1717 0.050 Uiso 0.503(19) 1 calc R . . B 1
C2AA C 0.5981(18) 0.2572(17) 0.0113(10) 0.178(9) Uani 0.5 1 d D U . F 2
H2AA H 0.5596 0.3266 0.0152 0.268 Uiso 0.5 1 calc DGR . . F 2
H2AB H 0.6531 0.2301 0.0413 0.268 Uiso 0.5 1 calc GR . . F 2
H2AC H 0.5539 0.2278 0.0199 0.268 Uiso 0.5 1 calc GR . . F 2
C1AA C 0.641(2) 0.2374(17) -0.0546(11) 0.207(9) Uani 0.5 1 d D U . F 2
H1AA H 0.6000 0.2873 -0.0866 0.249 Uiso 0.5 1 calc R . . F 2
H1AB H 0.7125 0.2231 -0.0584 0.249 Uiso 0.5 1 calc R . . F 2
C0AA C 0.6262(17) 0.1516(17) -0.0515(11) 0.171(7) Uani 0.5 1 d D U . F 2
H0AA H 0.6285 0.1269 -0.0929 0.205 Uiso 0.5 1 calc R . . F 2
H0AB H 0.5650 0.1597 -0.0278 0.205 Uiso 0.5 1 calc R . . F 2
C4AA C 0.7293(17) 0.0906(16) -0.0122(12) 0.193(9) Uani 0.5 1 d D U . F 2
H4AA H 0.7417 0.1447 -0.0034 0.232 Uiso 0.5 1 calc R . . F 2
H4AB H 0.6987 0.0788 0.0271 0.232 Uiso 0.5 1 calc R . . F 2
C5AA C 0.843(2) 0.004(2) -0.001(2) 0.272(17) Uani 0.5 1 d D U . F 2
H5AA H 0.8405 -0.0530 0.0170 0.409 Uiso 0.5 1 calc DGR . . F 2
H5AB H 0.8783 0.0243 0.0268 0.409 Uiso 0.5 1 calc GR . . F 2
H5AC H 0.8792 -0.0100 -0.0416 0.409 Uiso 0.5 1 calc GR . . F 2
O8_1 O 0.1704(2) 0.2123(2) 0.23601(14) 0.0382(7) Uani 1 1 d . . . . .
C84_1 C 0.2312(3) 0.1121(3) 0.2277(2) 0.0387(11) Uani 1 1 d . . . . .
H84A_1 H 0.2312 0.0738 0.2663 0.046 Uiso 1 1 calc R . . . .
H84B_1 H 0.3013 0.0979 0.2170 0.046 Uiso 1 1 calc R . . . .
C83_1 C 0.1846(4) 0.0891(4) 0.1745(2) 0.0532(13) Uani 1 1 d . . . . .
H83A_1 H 0.1848 0.0266 0.1831 0.064 Uiso 1 1 calc R . . . .
H83B_1 H 0.2210 0.0875 0.1347 0.064 Uiso 1 1 calc R . . . .
C81_1 C 0.0698(4) 0.2265(4) 0.2302(3) 0.0574(14) Uani 1 1 d . . . . .
H81A_1 H 0.0218 0.2955 0.2236 0.069 Uiso 1 1 calc R . . . .
H81B_1 H 0.0488 0.1997 0.2676 0.069 Uiso 1 1 calc R . . . .
C82_1 C 0.0773(4) 0.1716(4) 0.1724(3) 0.0606(15) Uani 1 1 d . . . . .
H82A_1 H 0.0276 0.1471 0.1748 0.073 Uiso 1 1 calc R . . . .
H82B_1 H 0.0664 0.2130 0.1337 0.073 Uiso 1 1 calc R . . . .

loop_
_atom_site_aniso_label
_atom_site_aniso_U_11
_atom_site_aniso_U_22
_atom_site_aniso_U_33
_atom_site_aniso_U_23
_atom_site_aniso_U_13
_atom_site_aniso_U_12
Fe3 0.0204(3) 0.0235(3) 0.0311(3) -0.0034(2) -0.0052(2) -0.0133(2)
Fe2 0.0218(3) 0.0205(3) 0.0289(3) -0.0059(2) -0.0028(2) -0.0084(2)
Fe4 0.0449(4) 0.0181(3) 0.0316(3) -0.0053(2) 0.0066(3) -0.0076(3)
Fe1 0.0400(4) 0.0227(3) 0.0453(4) 0.0069(3) -0.0067(3) -0.0172(3)
Na2 0.0217(7) 0.0240(8) 0.0262(8) 0.0014(6) -0.0058(6) -0.0134(6)
Na3 0.0306(8) 0.0229(8) 0.0350(9) 0.0046(7) -0.0152(7) -0.0148(7)
Na1 0.0267(8) 0.0272(8) 0.0242(8) -0.0004(6) -0.0039(6) -0.0143(7)
Na4 0.0237(9) 0.0281(9) 0.0906(15) -0.0161(9) -0.0066(9) -0.0111(7)
O1 0.0187(13) 0.0196(13) 0.0270(14) 0.0011(11) -0.0065(11) -0.0085(11)
O2 0.0305(15) 0.0231(14) 0.0408(16) 0.0055(13) -0.0161(13) -0.0145(12)
O7 0.0352(16) 0.0273(15) 0.0289(15) -0.0021(12) 0.0020(12) -0.0177(13)
O3 0.0256(14) 0.0327(15) 0.0311(15) -0.0071(12) -0.0003(12) -0.0184(13)
O4 0.0303(15) 0.0268(15) 0.0340(16) -0.0099(12) 0.0017(12) -0.0136(12)
O9 0.026(6) 0.042(8) 0.036(5) -0.002(6) -0.003(5) -0.011(6)
N2 0.0180(16) 0.0172(16) 0.0291(17) -0.0033(13) -0.0066(14) -0.0066(13)
N3 0.0231(17) 0.0276(17) 0.0247(17) -0.0054(14) -0.0009(14) -0.0153(14)
N4 0.0363(19) 0.0232(17) 0.0230(17) 0.0003(14) 0.0010(15) -0.0137(15)
O6 0.0367(18) 0.062(2) 0.0484(19) 0.0050(17) -0.0120(15) -0.0281(17)
N1 0.0268(18) 0.0217(17) 0.0277(17) 0.0043(14) -0.0083(15) -0.0118(14)
O5 0.091(3) 0.079(3) 0.0405(19) 0.0162(18) -0.0121(19) -0.057(2)
C1 0.0183(19) 0.026(2) 0.0181(18) -0.0008(15) -0.0087(15) -0.0121(16)
C42 0.0174(18) 0.026(2) 0.024(2) -0.0043(16) -0.0028(16) -0.0104(16)
C26 0.0208(19) 0.0203(19) 0.032(2) -0.0048(17) -0.0058(17) -0.0065(16)
C45 0.021(2) 0.032(2) 0.033(2) -0.0052(18) -0.0007(17) -0.0137(18)
C25 0.029(2) 0.0205(19) 0.025(2) -0.0067(16) -0.0055(17) -0.0115(17)
C2 0.0177(18) 0.0215(19) 0.028(2) 0.0007(16) -0.0086(16) -0.0095(16)
C29 0.022(2) 0.025(2) 0.032(2) -0.0018(17) -0.0098(17) -0.0085(17)
C19 0.0181(19) 0.0136(18) 0.031(2) -0.0057(16) -0.0037(16) -0.0016(15)
C59 0.037(2) 0.022(2) 0.029(2) -0.0030(17) 0.0039(19) -0.0131(18)
C51 0.023(2) 0.029(2) 0.055(3) -0.004(2) -0.008(2) -0.0128(18)
C46 0.0180(19) 0.028(2) 0.029(2) -0.0038(17) -0.0029(16) -0.0138(17)
C44 0.027(2) 0.026(2) 0.035(2) -0.0064(18) -0.0061(18) -0.0115(18)
C18 0.022(2) 0.0164(19) 0.037(2) -0.0021(17) -0.0103(18) -0.0041(16)
C12 0.040(2) 0.031(2) 0.033(2) 0.0038(18) -0.0022(19) -0.022(2)
C7 0.026(2) 0.027(2) 0.029(2) 0.0002(17) -0.0062(17) -0.0174(17)
C43 0.0201(19) 0.022(2) 0.031(2) -0.0024(17) -0.0031(17) -0.0097(16)
C50 0.024(2) 0.027(2) 0.055(3) 0.007(2) -0.012(2) -0.0127(18)
C53 0.033(2) 0.027(2) 0.027(2) -0.0054(17) 0.0070(18) -0.0122(18)
C8 0.033(2) 0.026(2) 0.030(2) 0.0071(17) -0.0068(18) -0.0154(18)
C21 0.024(2) 0.023(2) 0.029(2) -0.0019(17) -0.0098(17) -0.0049(17)
C3 0.021(2) 0.021(2) 0.046(3) 0.0010(18) -0.0087(19) -0.0084(17)
C36 0.028(2) 0.033(2) 0.037(2) -0.0112(19) 0.0031(19) -0.0180(19)
C24 0.033(2) 0.023(2) 0.044(3) 0.0011(19) -0.014(2) -0.0143(18)
C80 0.028(2) 0.022(2) 0.028(2) -0.0010(16) -0.0042(17) -0.0117(17)
C49 0.027(2) 0.038(2) 0.041(2) 0.003(2) -0.0131(19) -0.0175(19)
C47 0.020(2) 0.037(2) 0.041(2) -0.006(2) -0.0042(18) -0.0151(18)
C27 0.031(2) 0.023(2) 0.034(2) -0.0028(17) -0.0054(18) -0.0119(18)
C28 0.026(2) 0.032(2) 0.035(2) -0.0048(18) -0.0070(18) -0.0162(18)
C52 0.034(2) 0.031(2) 0.030(2) -0.0042(19) -0.0009(19) -0.0143(19)
C20 0.023(2) 0.022(2) 0.030(2) -0.0044(17) -0.0042(17) -0.0090(17)
C6 0.033(2) 0.043(3) 0.030(2) -0.0042(19) 0.0002(19) -0.028(2)
C31 0.036(2) 0.033(2) 0.028(2) -0.0031(18) -0.0069(19) -0.015(2)
C54 0.044(3) 0.030(2) 0.039(3) -0.009(2) -0.001(2) -0.012(2)
C32 0.038(2) 0.027(2) 0.031(2) -0.0125(18) 0.0005(19) -0.0170(19)
C22 0.029(2) 0.027(2) 0.041(2) -0.0031(19) -0.0180(19) -0.0108(18)
C5 0.024(2) 0.042(3) 0.039(2) -0.018(2) 0.0047(19) -0.018(2)
C60 0.055(3) 0.021(2) 0.030(2) -0.0029(18) -0.002(2) -0.008(2)
C4 0.0167(19) 0.029(2) 0.049(3) -0.0122(19) -0.0023(19) -0.0088(17)
C77 0.039(2) 0.025(2) 0.041(2) -0.0005(19) -0.003(2) -0.0145(19)
C48 0.026(2) 0.033(2) 0.044(3) -0.003(2) -0.0103(19) -0.0183(19)
C37 0.027(2) 0.044(3) 0.051(3) -0.022(2) 0.013(2) -0.024(2)
C63 0.041(3) 0.030(2) 0.032(2) -0.0026(19) 0.006(2) -0.012(2)
C23 0.029(2) 0.029(2) 0.050(3) -0.008(2) -0.013(2) -0.0157(19)
C79 0.031(2) 0.030(2) 0.037(2) 0.0026(19) 0.0030(19) -0.0097(19)
C30 0.049(3) 0.039(3) 0.029(2) -0.0037(19) 0.004(2) -0.027(2)
C34 0.039(3) 0.054(3) 0.040(3) -0.015(2) 0.011(2) -0.028(2)
C64 0.050(3) 0.029(2) 0.053(3) -0.001(2) 0.005(2) -0.015(2)
C33 0.028(2) 0.033(2) 0.039(2) -0.016(2) 0.0033(19) -0.0055(19)
C14 0.043(3) 0.027(2) 0.048(3) 0.000(2) 0.002(2) -0.016(2)
C35 0.035(2) 0.053(3) 0.036(2) -0.019(2) 0.007(2) -0.030(2)
C78 0.032(2) 0.034(2) 0.040(3) -0.008(2) 0.001(2) -0.007(2)
C65 0.058(3) 0.025(2) 0.054(3) 0.002(2) 0.018(3) -0.016(2)
C61 0.061(3) 0.028(2) 0.041(3) -0.002(2) -0.011(2) -0.011(2)
C13 0.045(3) 0.045(3) 0.045(3) -0.006(2) -0.004(2) -0.024(2)
C62 0.038(3) 0.032(2) 0.053(3) 0.000(2) 0.000(2) -0.007(2)
C11 0.068(3) 0.040(3) 0.044(3) 0.007(2) -0.003(3) -0.037(3)
C9 0.046(3) 0.031(2) 0.051(3) 0.015(2) -0.020(2) -0.020(2)
C66 0.069(4) 0.027(2) 0.051(3) 0.005(2) 0.008(3) -0.019(3)
C10 0.072(4) 0.036(3) 0.047(3) 0.021(2) -0.018(3) -0.030(3)
C58 0.068(4) 0.039(3) 0.043(3) -0.009(2) -0.018(3) 0.000(3)
C17 0.077(4) 0.051(3) 0.059(3) -0.012(3) 0.009(3) -0.049(3)
C67 0.051(3) 0.019(2) 0.070(4) -0.007(2) 0.002(3) -0.009(2)
C15 0.045(3) 0.027(2) 0.071(4) -0.003(2) -0.003(3) -0.007(2)
C55 0.060(3) 0.048(3) 0.049(3) -0.020(2) -0.008(2) -0.015(2)
C16 0.097(5) 0.021(2) 0.066(4) -0.002(2) 0.007(3) -0.025(3)
C68 0.052(3) 0.027(2) 0.058(3) -0.017(2) 0.010(3) -0.016(2)
C69 0.097(4) 0.067(3) 0.029(2) -0.002(2) 0.005(3) -0.040(3)
C73 0.043(3) 0.093(5) 0.056(3) 0.020(3) -0.020(3) -0.018(3)
C38A 0.043(9) 0.055(12) 0.031(8) -0.003(7) 0.004(6) -0.044(10)
C74 0.038(3) 0.136(7) 0.051(4) 0.006(4) -0.007(3) -0.024(4)
C76 0.073(4) 0.107(5) 0.078(4) 0.004(4) -0.014(3) -0.069(4)
C75 0.086(5) 0.154(8) 0.090(5) -0.054(5) 0.020(4) -0.089(6)
C57 0.089(3) 0.071(3) 0.061(3) -0.019(3) -0.023(3) -0.013(3)
C56 0.090(3) 0.073(3) 0.062(3) -0.027(3) -0.018(3) -0.017(3)
C41 0.039(7) 0.044(8) 0.028(6) -0.010(6) 0.004(5) -0.027(7)
C72A 0.075(11) 0.071(7) 0.039(6) 0.002(5) 0.009(6) -0.041(8)
O10 0.068(5) 0.052(4) 0.044(4) -0.005(3) 0.014(3) -0.029(4)
C70A 0.16(2) 0.095(11) 0.037(6) 0.008(6) -0.009(8) -0.078(13)
C87 0.095(6) 0.107(6) 0.107(6) -0.003(4) 0.002(4) -0.048(4)
C40 0.055(8) 0.052(9) 0.037(6) -0.018(6) 0.019(5) -0.036(7)
C85 0.052(4) 0.055(4) 0.067(4) 0.009(3) -0.006(3) -0.031(3)
C98 0.061(8) 0.074(7) 0.091(8) -0.013(6) -0.006(7) -0.031(6)
C39 0.057(8) 0.060(9) 0.047(7) -0.007(6) 0.023(6) -0.041(8)
C97 0.128(13) 0.111(9) 0.100(9) -0.037(7) -0.003(8) -0.075(9)
C86 0.085(5) 0.090(5) 0.093(5) -0.002(4) 0.001(4) -0.031(4)
C99 0.121(12) 0.075(7) 0.093(7) -0.032(6) 0.002(7) -0.050(7)
C71A 0.143(16) 0.081(11) 0.047(7) 0.003(6) 0.013(7) -0.070(12)
C39A 0.061(9) 0.086(12) 0.050(8) -0.017(8) 0.021(7) -0.059(9)
C40A 0.055(8) 0.073(12) 0.030(6) -0.021(6) 0.020(5) -0.035(8)
C90 0.152(10) 0.062(7) 0.075(6) -0.041(5) 0.035(6) -0.055(7)
C92 0.089(7) 0.080(6) 0.040(5) -0.006(4) 0.008(5) -0.051(5)
C89 0.103(7) 0.063(6) 0.064(6) -0.010(5) 0.040(5) -0.040(5)
C91 0.139(10) 0.111(9) 0.060(6) -0.029(6) 0.025(6) -0.069(7)
C100 0.062(8) 0.075(7) 0.104(8) -0.024(6) -0.006(6) -0.022(6)
O12 0.173(11) 0.115(8) 0.096(6) -0.025(5) -0.011(6) -0.086(8)
C70 0.094(9) 0.069(6) 0.058(7) 0.012(5) 0.001(7) -0.039(6)
C71 0.142(12) 0.084(7) 0.097(10) 0.013(6) -0.021(9) -0.062(7)
C72 0.109(11) 0.089(9) 0.048(7) -0.002(6) 0.012(7) -0.066(9)
C88 0.069(4) 0.076(5) 0.088(5) 0.005(3) 0.002(3) -0.037(3)
C105 0.036(7) 0.049(7) 0.180(15) -0.026(8) 0.006(8) -0.004(6)
C101 0.049(9) 0.080(10) 0.114(9) -0.018(7) 0.002(7) -0.017(8)
C104 0.063(10) 0.040(7) 0.161(12) -0.023(8) 0.003(9) -0.005(7)
C103 0.031(7) 0.062(8) 0.167(12) -0.013(8) 0.002(8) -0.024(6)
C102 0.046(7) 0.067(7) 0.101(8) -0.018(6) -0.009(6) -0.039(6)
C85A 0.048(5) 0.110(8) 0.097(7) -0.048(7) 0.022(5) -0.048(5)
C88A 0.029(5) 0.091(8) 0.082(7) -0.038(6) 0.008(4) -0.027(5)
C87A 0.030(5) 0.121(9) 0.083(8) -0.042(8) 0.010(5) -0.042(5)
C86A 0.027(5) 0.104(8) 0.079(8) -0.045(7) 0.025(5) -0.034(5)
O9A 0.028(6) 0.044(8) 0.056(8) 0.000(6) 0.005(5) -0.025(5)
C96 0.194(19) 0.177(18) 0.194(16) -0.022(13) -0.025(13) -0.085(15)
O11 0.259(18) 0.23(2) 0.120(15) -0.026(13) -0.015(12) -0.130(17)
C95 0.110(13) 0.143(12) 0.215(18) -0.002(11) -0.060(11) -0.034(10)
C93 0.211(17) 0.121(12) 0.140(14) 0.053(10) -0.043(11) -0.062(12)
C94 0.112(11) 0.100(10) 0.153(14) 0.048(9) -0.063(9) -0.008(8)
C41A 0.051(8) 0.042(8) 0.023(6) -0.003(6) -0.001(5) -0.030(7)
C38 0.040(8) 0.038(10) 0.057(13) -0.004(7) 0.017(8) -0.028(8)
C2AA 0.186(11) 0.174(11) 0.154(10) -0.008(7) 0.000(7) -0.067(8)
C1AA 0.25(2) 0.194(14) 0.177(13) -0.026(10) 0.043(12) -0.105(13)
C0AA 0.179(13) 0.181(13) 0.153(14) -0.015(11) 0.021(11) -0.086(11)
C4AA 0.194(10) 0.193(10) 0.199(10) -0.008(4) -0.008(4) -0.097(6)
C5AA 0.215(16) 0.23(2) 0.35(5) 0.00(3) -0.036(19) -0.088(16)
O8_1 0.0373(17) 0.0289(16) 0.0545(19) -0.0019(14) -0.0126(15) -0.0195(14)
C84_1 0.043(3) 0.025(2) 0.047(3) -0.003(2) -0.001(2) -0.015(2)
C83_1 0.067(4) 0.058(3) 0.050(3) -0.014(3) 0.003(3) -0.041(3)
C81_1 0.048(3) 0.053(3) 0.074(4) -0.007(3) -0.017(3) -0.025(3)
C82_1 0.068(4) 0.074(4) 0.059(3) -0.006(3) -0.017(3) -0.048(3)

loop_
_atom_type_symbol
_atom_type_description
_atom_type_scat_dispersion_real
_atom_type_scat_dispersion_imag
_atom_type_scat_source
C C 0.0033 0.0016 'International Tables Vol C Tables 4.2.6.8 and 6.1.1.4'
H H 0.0000 0.0000 'International Tables Vol C Tables 4.2.6.8 and 6.1.1.4'
Fe Fe 0.3463 0.8444 'International Tables Vol C Tables 4.2.6.8 and 6.1.1.4'
N N 0.0061 0.0033 'International Tables Vol C Tables 4.2.6.8 and 6.1.1.4'
Na Na 0.0362 0.0249 'International Tables Vol C Tables 4.2.6.8 and 6.1.1.4'
O O 0.0106 0.0060 'International Tables Vol C Tables 4.2.6.8 and 6.1.1.4'

loop_
_geom_angle_atom_site_label_1
_geom_angle_atom_site_label_2
_geom_angle_atom_site_label_3
_geom_angle
_geom_angle_site_symmetry_1
_geom_angle_site_symmetry_3
C45 Fe3 C42 68.35(15) . .
C45 Fe3 C51 154.01(17) . .
C45 Fe3 C46 40.64(15) . .
C45 Fe3 C44 41.16(16) . .
C45 Fe3 C43 68.65(16) . .
C45 Fe3 C50 118.31(17) . .
C45 Fe3 C49 105.31(17) . .
C45 Fe3 C47 162.31(16) . .
C45 Fe3 C48 124.05(16) . .
C51 Fe3 C42 109.58(16) . .
C51 Fe3 C46 120.68(16) . .
C51 Fe3 C43 127.58(17) . .
C51 Fe3 C48 68.58(17) . .
C46 Fe3 C42 40.52(14) . .
C46 Fe3 C43 68.11(15) . .
C44 Fe3 C42 68.16(15) . .
C44 Fe3 C51 164.17(17) . .
C44 Fe3 C46 68.54(16) . .
C44 Fe3 C43 40.67(15) . .
C44 Fe3 C50 153.35(17) . .
C44 Fe3 C49 118.65(17) . .
C44 Fe3 C47 125.99(17) . .
C44 Fe3 C48 106.85(16) . .
C43 Fe3 C42 40.19(14) . .
C50 Fe3 C42 126.62(16) . .
C50 Fe3 C51 40.66(18) . .
C50 Fe3 C46 107.16(16) . .
C50 Fe3 C43 164.20(16) . .
C50 Fe3 C49 40.54(17) . .
C50 Fe3 C47 68.41(17) . .
C50 Fe3 C48 68.33(17) . .
C49 Fe3 C42 162.37(16) . .
C49 Fe3 C51 68.47(18) . .
C49 Fe3 C46 124.18(16) . .
C49 Fe3 C43 154.65(16) . .
C49 Fe3 C47 68.42(17) . .
C49 Fe3 C48 40.70(16) . .
C47 Fe3 C42 122.40(16) . .
C47 Fe3 C51 40.87(16) . .
C47 Fe3 C46 156.45(16) . .
C47 Fe3 C43 109.51(16) . .
C47 Fe3 C48 40.63(16) . .
C48 Fe3 C42 156.39(16) . .
C48 Fe3 C46 161.25(16) . .
C48 Fe3 C43 121.03(16) . .
C26 Fe2 C25 40.58(14) . .
C29 Fe2 C26 67.86(15) . .
C29 Fe2 C25 40.24(15) . .
C29 Fe2 C31 158.33(16) . .
C29 Fe2 C32 121.52(16) . .
C29 Fe2 C30 158.72(17) . .
C29 Fe2 C34 122.18(17) . .
C29 Fe2 C33 106.08(17) . .
C27 Fe2 C26 40.54(15) . .
C27 Fe2 C25 68.37(15) . .
C27 Fe2 C29 68.21(16) . .
C27 Fe2 C31 125.40(16) . .
C27 Fe2 C32 162.10(16) . .
C27 Fe2 C30 108.31(17) . .
C27 Fe2 C34 121.32(18) . .
C27 Fe2 C33 156.24(17) . .
C28 Fe2 C26 68.38(15) . .
C28 Fe2 C25 68.37(15) . .
C28 Fe2 C29 40.60(16) . .
C28 Fe2 C27 40.88(15) . .
C28 Fe2 C31 160.60(17) . .
C28 Fe2 C32 155.97(16) . .
C28 Fe2 C30 122.98(17) . .
C28 Fe2 C34 105.68(17) . .
C28 Fe2 C33 119.80(17) . .
C31 Fe2 C26 110.23(16) . .
C31 Fe2 C25 124.07(16) . .
C31 Fe2 C32 40.68(16) . .
C31 Fe2 C30 40.54(17) . .
C31 Fe2 C34 68.01(18) . .
C31 Fe2 C33 68.22(17) . .
C32 Fe2 C26 125.67(16) . .
C32 Fe2 C25 108.42(16) . .
C32 Fe2 C30 68.28(17) . .
C32 Fe2 C34 68.25(18) . .
C32 Fe2 C33 40.51(16) . .
C30 Fe2 C26 124.08(17) . .
C30 Fe2 C25 159.91(16) . .
C34 Fe2 C26 158.12(17) . .
C34 Fe2 C25 158.76(17) . .
C34 Fe2 C30 40.24(18) . .
C33 Fe2 C26 160.67(17) . .
C33 Fe2 C25 123.09(17) . .
C33 Fe2 C30 68.17(18) . .
C33 Fe2 C34 40.73(18) . .
C60 Fe4 C59 39.91(16) . .
C63 Fe4 C59 40.49(15) . .
C63 Fe4 C60 67.84(17) . .
C63 Fe4 C64 122.14(19) . .
C63 Fe4 C67 128.58(19) . .
C64 Fe4 C59 112.34(18) . .
C64 Fe4 C60 130.10(18) . .
C65 Fe4 C59 120.80(17) . .
C65 Fe4 C60 108.65(19) . .
C65 Fe4 C63 155.00(19) . .
C65 Fe4 C64 40.1(2) . .
C65 Fe4 C66 40.29(19) . .
C65 Fe4 C67 67.64(19) . .
C65 Fe4 C68 67.8(2) . .
C61 Fe4 C59 68.06(17) . .
C61 Fe4 C60 40.74(18) . .
C61 Fe4 C63 68.43(19) . .
C61 Fe4 C64 165.28(19) . .
C61 Fe4 C65 126.2(2) . .
C61 Fe4 C66 104.5(2) . .
C61 Fe4 C67 114.8(2) . .
C61 Fe4 C68 149.73(19) . .
C62 Fe4 C59 68.20(17) . .
C62 Fe4 C60 68.45(19) . .
C62 Fe4 C63 40.55(18) . .
C62 Fe4 C64 153.6(2) . .
C62 Fe4 C65 163.4(2) . .
C62 Fe4 C61 41.04(19) . .
C62 Fe4 C66 125.1(2) . .
C62 Fe4 C67 106.0(2) . .
C62 Fe4 C68 117.97(19) . .
C66 Fe4 C59 151.58(18) . .
C66 Fe4 C60 116.65(19) . .
C66 Fe4 C63 164.28(19) . .
C66 Fe4 C64 67.8(2) . .
C66 Fe4 C67 40.17(19) . .
C66 Fe4 C68 67.9(2) . .
C67 Fe4 C59 168.19(18) . .
C67 Fe4 C60 149.02(19) . .
C67 Fe4 C64 68.0(2) . .
C68 Fe4 C59 132.12(19) . .
C68 Fe4 C60 169.15(19) . .
C68 Fe4 C63 110.68(19) . .
C68 Fe4 C64 40.75(18) . .
C68 Fe4 C67 40.4(2) . .
C12 Fe1 C8 40.37(16) . .
C14 Fe1 C12 127.34(16) . .
C14 Fe1 C8 109.54(16) . .
C13 Fe1 C12 107.19(18) . .
C13 Fe1 C8 119.54(17) . .
C13 Fe1 C14 40.44(18) . .
C13 Fe1 C17 40.33(19) . .
C11 Fe1 C12 40.56(17) . .
C11 Fe1 C8 68.47(17) . .
C11 Fe1 C14 163.35(19) . .
C11 Fe1 C13 125.0(2) . .
C11 Fe1 C9 68.7(2) . .
C11 Fe1 C17 105.6(2) . .
C11 Fe1 C16 117.7(2) . .
C9 Fe1 C12 67.96(18) . .
C9 Fe1 C8 40.40(16) . .
C9 Fe1 C14 121.23(19) . .
C9 Fe1 C13 154.38(18) . .
C9 Fe1 C17 164.78(19) . .
C10 Fe1 C12 68.27(19) . .
C10 Fe1 C8 68.57(17) . .
C10 Fe1 C14 155.2(2) . .
C10 Fe1 C13 162.7(2) . .
C10 Fe1 C11 40.9(2) . .
C10 Fe1 C9 41.09(18) . .
C10 Fe1 C17 125.6(2) . .
C10 Fe1 C15 120.3(2) . .
C10 Fe1 C16 107.8(2) . .
C17 Fe1 C12 117.6(2) . .
C17 Fe1 C8 152.3(2) . .
C17 Fe1 C14 68.0(2) . .
C15 Fe1 C12 165.69(18) . .
C15 Fe1 C8 129.01(19) . .
C15 Fe1 C14 40.50(18) . .
C15 Fe1 C13 68.1(2) . .
C15 Fe1 C11 153.25(19) . .
C15 Fe1 C9 110.0(2) . .
C15 Fe1 C17 68.2(2) . .
C15 Fe1 C16 40.8(2) . .
C16 Fe1 C12 151.5(2) . .
C16 Fe1 C8 166.7(2) . .
C16 Fe1 C14 68.1(2) . .
C16 Fe1 C13 67.8(2) . .
C16 Fe1 C9 128.6(2) . .
C16 Fe1 C17 40.2(2) . .
O1 Na2 N3 158.73(11) . .
O1 Na2 N1 61.13(9) . .
O2 Na2 O1 79.98(9) . .
O2 Na2 N3 107.24(11) . .
O2 Na2 N1 139.05(11) . .
O7 Na2 O1 86.44(10) . .
O7 Na2 O2 94.46(10) . .
O7 Na2 N3 112.31(11) . .
O7 Na2 N1 95.36(11) . .
O3 Na2 O1 95.41(10) . .
O3 Na2 O2 83.20(11) . .
O3 Na2 O7 176.71(11) . .
O3 Na2 N3 66.38(10) . .
O3 Na2 N1 87.92(10) . .
N3 Na2 N1 105.43(11) . .
O1 Na3 O4 83.43(10) . .
O1 Na3 N2 117.52(11) . .
O1 Na3 O8_1 110.84(11) . .
O2 Na3 O1 84.43(10) . .
O2 Na3 O4 92.97(11) . .
O2 Na3 N2 66.52(10) . .
O2 Na3 O8_1 162.64(12) . .
O4 Na3 N2 147.28(12) . .
O8_1 Na3 O4 96.86(11) . .
O8_1 Na3 N2 98.11(11) . .
O1 Na1 O3 95.93(10) . .
O1 Na1 O4 82.57(10) . .
O1 Na1 O6 84.07(10) . .
O1 Na1 N1 62.61(10) . .
O3 Na1 O6 176.07(12) . .
O3 Na1 N1 88.42(10) . .
O4 Na1 O3 83.96(10) . .
O4 Na1 O6 99.93(12) . .
O4 Na1 N1 143.36(11) . .
O6 Na1 N1 88.09(11) . .
O5 Na1 O1 161.43(13) . .
O5 Na1 O3 97.67(12) . .
O5 Na1 O4 111.36(13) . .
O5 Na1 O6 81.50(13) . .
O5 Na1 N1 105.15(13) . .
O2 Na4 O3 83.75(11) . .
O2 Na4 O4 91.91(11) . .
O2 Na4 N4 97.57(12) . .
O2 Na4 O10 173.28(19) . .
O2 Na4 O9A 108.6(8) . .
O3 Na4 O4 83.89(10) . .
O3 Na4 N4 148.24(12) . .
O3 Na4 O10 94.87(18) . .
O4 Na4 N4 64.36(11) . .
O4 Na4 O10 81.40(18) . .
O9 Na4 O2 106.9(7) . .
O9 Na4 O3 108.2(10) . .
O9 Na4 O4 158.4(4) . .
O9 Na4 N4 101.8(9) . .
O9 Na4 O10 79.8(7) . .
N4 Na4 O10 80.13(17) . .
O9A Na4 O3 104.5(12) . .
O9A Na4 O4 158.4(6) . .
O9A Na4 N4 105.0(11) . .
Na3 O1 Na2 96.77(10) . .
Na3 O1 Na1 97.48(10) . .
Na1 O1 Na2 80.04(9) . .
C1 O1 Na2 107.5(2) . .
C1 O1 Na3 141.4(2) . .
C1 O1 Na1 115.7(2) . .
Na3 O2 Na2 98.24(11) . .
Na3 O2 Na4 86.09(11) . .
Na4 O2 Na2 96.07(11) . .
C18 O2 Na2 122.4(2) . .
C18 O2 Na3 123.6(2) . .
C18 O2 Na4 121.9(2) . .
C80 O7 Na2 118.8(2) . .
C77 O7 Na2 131.1(2) . .
C77 O7 C80 108.4(3) . .
Na2 O3 Na1 81.62(9) . .
Na2 O3 Na4 96.68(11) . .
Na4 O3 Na1 95.76(10) . .
C35 O3 Na2 122.2(2) . .
C35 O3 Na1 142.9(3) . .
C35 O3 Na4 107.6(3) . .
Na1 O4 Na3 95.66(10) . .
Na1 O4 Na4 95.72(11) . .
Na4 O4 Na3 83.21(11) . .
C52 O4 Na3 119.4(3) . .
C52 O4 Na1 136.5(3) . .
C52 O4 Na4 112.2(2) . .
C85 O9 Na4 132(3) . .
C85 O9 C88 103.5(16) . .
C88 O9 Na4 124(2) . .
C25 N2 Na3 116.1(2) . .
C19 N2 Na3 118.8(2) . .
C19 N2 C25 123.9(3) . .
C42 N3 Na2 117.2(2) . .
C36 N3 Na2 120.0(2) . .
C36 N3 C42 122.5(3) . .
C59 N4 Na4 114.3(3) . .
C53 N4 Na4 111.2(2) . .
C53 N4 C59 123.9(3) . .
C73 O6 Na1 126.7(3) . .
C76 O6 Na1 121.5(3) . .
C76 O6 C73 108.3(4) . .
Na1 N1 Na2 71.98(9) . .
C2 N1 Na2 102.8(2) . .
C2 N1 Na1 109.0(2) . .
C2 N1 C8 124.0(3) . .
C8 N1 Na2 122.0(2) . .
C8 N1 Na1 115.3(2) . .
C69 O5 Na1 127.2(3) . .
C69 O5 C72A 106.1(8) . .
C72A O5 Na1 118.4(6) . .
C72 O5 Na1 122.2(7) . .
C72 O5 C69 110.3(7) . .
O1 C1 C2 116.8(3) . .
O1 C1 C7 118.3(3) . .
C7 C1 C2 124.9(3) . .
N3 C42 Fe3 135.5(3) . .
N3 C42 C46 121.5(3) . .
N3 C42 C43 131.1(3) . .
C46 C42 Fe3 67.8(2) . .
C43 C42 Fe3 68.5(2) . .
C43 C42 C46 106.8(3) . .
Fe2 C26 H26 125.6 . .
C25 C26 Fe2 71.3(2) . .
C25 C26 H26 125.6 . .
C27 C26 Fe2 69.1(2) . .
C27 C26 H26 125.6 . .
C27 C26 C25 108.8(3) . .
Fe3 C45 H45 125.4 . .
C46 C45 Fe3 70.4(2) . .
C46 C45 H45 126.0 . .
C46 C45 C44 107.9(3) . .
C44 C45 Fe3 69.8(2) . .
C44 C45 H45 126.0 . .
N2 C25 Fe2 135.5(3) . .
N2 C25 C26 131.6(3) . .
N2 C25 C29 121.8(3) . .
C26 C25 Fe2 68.1(2) . .
C29 C25 Fe2 67.9(2) . .
C29 C25 C26 105.9(3) . .
N1 C2 C1 112.9(3) . .
N1 C2 C3 123.7(3) . .
C3 C2 C1 123.4(3) . .
Fe2 C29 H29 125.1 . .
C25 C29 Fe2 71.9(2) . .
C25 C29 H29 125.2 . .
C28 C29 Fe2 69.4(2) . .
C28 C29 C25 109.7(3) . .
C28 C29 H29 125.2 . .
N2 C19 C18 113.0(3) . .
N2 C19 C20 124.0(4) . .
C20 C19 C18 123.0(3) . .
N4 C59 Fe4 137.5(3) . .
N4 C59 C60 120.8(3) . .
N4 C59 C63 131.9(4) . .
C60 C59 Fe4 68.2(2) . .
C60 C59 C63 106.3(4) . .
C63 C59 Fe4 67.3(2) . .
Fe3 C51 H51 126.3 . .
C50 C51 Fe3 69.5(2) . .
C50 C51 H51 126.3 . .
C50 C51 C47 107.5(4) . .
C47 C51 Fe3 69.5(2) . .
C47 C51 H51 126.3 . .
Fe3 C46 H46 125.3 . .
C42 C46 Fe3 71.7(2) . .
C42 C46 H46 125.6 . .
C45 C46 Fe3 69.0(2) . .
C45 C46 C42 108.9(3) . .
C45 C46 H46 125.6 . .
Fe3 C44 H44 125.9 . .
C45 C44 Fe3 69.0(2) . .
C45 C44 H44 126.1 . .
C43 C44 Fe3 70.5(2) . .
C43 C44 C45 107.8(3) . .
C43 C44 H44 126.1 . .
O2 C18 C19 116.9(3) . .
O2 C18 C24 118.4(4) . .
C24 C18 C19 124.7(3) . .
Fe1 C12 H12 125.7 . .
C8 C12 Fe1 71.5(2) . .
C8 C12 H12 125.3 . .
C11 C12 Fe1 69.1(3) . .
C11 C12 H12 125.3 . .
C11 C12 C8 109.4(4) . .
C1 C7 H7 113.7 . .
C1 C7 C6 132.7(4) . .
C6 C7 H7 113.7 . .
Fe3 C43 H43 125.8 . .
C42 C43 Fe3 71.3(2) . .
C42 C43 H43 125.7 . .
C44 C43 Fe3 68.8(2) . .
C44 C43 C42 108.6(3) . .
C44 C43 H43 125.7 . .
Fe3 C50 H50 126.2 . .
C51 C50 Fe3 69.8(2) . .
C51 C50 H50 125.8 . .
C49 C50 Fe3 69.8(2) . .
C49 C50 C51 108.5(4) . .
C49 C50 H50 125.8 . .
N4 C53 C52 112.5(3) . .
N4 C53 C54 124.2(4) . .
C54 C53 C52 123.2(4) . .
N1 C8 Fe1 134.8(3) . .
N1 C8 C12 120.9(4) . .
N1 C8 C9 132.6(4) . .
C12 C8 Fe1 68.1(2) . .
C9 C8 Fe1 67.5(2) . .
C9 C8 C12 106.0(4) . .
C20 C21 H21 114.9 . .
C20 C21 C22 130.3(4) . .
C22 C21 H21 114.9 . .
C2 C3 H3 113.7 . .
C4 C3 C2 132.7(4) . .
C4 C3 H3 113.7 . .
N3 C36 C37 123.6(4) . .
N3 C36 C35 113.3(3) . .
C37 C36 C35 123.1(4) . .
C18 C24 H24 113.6 . .
C23 C24 C18 132.8(4) . .
C23 C24 H24 113.6 . .
O7 C80 H80A 110.5 . .
O7 C80 H80B 110.5 . .
O7 C80 C79 106.2(3) . .
H80A C80 H80B 108.7 . .
C79 C80 H80A 110.5 . .
C79 C80 H80B 110.5 . .
Fe3 C49 H49 126.1 . .
C50 C49 Fe3 69.7(2) . .
C50 C49 H49 126.0 . .
C50 C49 C48 108.1(4) . .
C48 C49 Fe3 69.8(2) . .
C48 C49 H49 126.0 . .
Fe3 C47 H47 126.2 . .
C51 C47 Fe3 69.6(2) . .
C51 C47 H47 126.0 . .
C48 C47 Fe3 69.8(2) . .
C48 C47 C51 108.1(4) . .
C48 C47 H47 126.0 . .
Fe2 C27 H27 125.7 . .
C26 C27 Fe2 70.4(2) . .
C26 C27 H27 126.0 . .
C26 C27 C28 108.1(3) . .
C28 C27 Fe2 69.5(2) . .
C28 C27 H27 126.0 . .
Fe2 C28 H28 125.7 . .
C29 C28 Fe2 70.0(2) . .
C29 C28 C27 107.5(3) . .
C29 C28 H28 126.3 . .
C27 C28 Fe2 69.6(2) . .
C27 C28 H28 126.3 . .
O4 C52 C53 117.1(4) . .
O4 C52 C58 118.6(4) . .
C58 C52 C53 124.2(4) . .
C19 C20 H20 113.4 . .
C21 C20 C19 133.1(4) . .
C21 C20 H20 113.4 . .
C7 C6 H6 115.2 . .
C5 C6 C7 129.7(4) . .
C5 C6 H6 115.2 . .
Fe2 C31 H31 126.0 . .
C32 C31 Fe2 69.7(2) . .
C32 C31 H31 126.0 . .
C30 C31 Fe2 69.9(2) . .
C30 C31 H31 126.0 . .
C30 C31 C32 108.1(4) . .
C53 C54 H54 113.7 . .
C55 C54 C53 132.6(4) . .
C55 C54 H54 113.7 . .
Fe2 C32 H32 126.1 . .
C31 C32 Fe2 69.6(2) . .
C31 C32 H32 126.1 . .
C33 C32 Fe2 69.8(2) . .
C33 C32 C31 107.9(4) . .
C33 C32 H32 126.1 . .
C21 C22 H22 117.0 . .
C23 C22 C21 125.9(4) . .
C23 C22 H22 117.0 . .
C6 C5 H5 116.8 . .
C6 C5 C4 126.5(4) . .
C4 C5 H5 116.8 . .
Fe4 C60 H60 125.7 . .
C59 C60 Fe4 71.9(2) . .
C59 C60 H60 125.5 . .
C59 C60 C61 108.9(4) . .
C61 C60 Fe4 68.5(3) . .
C61 C60 H60 125.5 . .
C3 C4 C5 130.2(4) . .
C3 C4 H4 114.9 . .
C5 C4 H4 114.9 . .
O7 C77 H77A 110.6 . .
O7 C77 H77B 110.6 . .
O7 C77 C78 105.7(3) . .
H77A C77 H77B 108.7 . .
C78 C77 H77A 110.6 . .
C78 C77 H77B 110.6 . .
Fe3 C48 H48 126.5 . .
C49 C48 Fe3 69.5(2) . .
C49 C48 H48 126.1 . .
C47 C48 Fe3 69.6(2) . .
C47 C48 C49 107.9(4) . .
C47 C48 H48 126.1 . .
C36 C37 H37 113.6 . .
C36 C37 C38 130.2(10) . .
C38A C37 C36 132.8(10) . .
C38A C37 H37 113.6 . .
Fe4 C63 H63 125.1 . .
C59 C63 Fe4 72.2(2) . .
C59 C63 H63 125.6 . .
C62 C63 Fe4 68.7(3) . .
C62 C63 C59 108.9(4) . .
C62 C63 H63 125.6 . .
C24 C23 H23 115.1 . .
C22 C23 C24 129.8(4) . .
C22 C23 H23 115.1 . .
C80 C79 H79A 111.3 . .
C80 C79 H79B 111.3 . .
C80 C79 C78 102.5(3) . .
H79A C79 H79B 109.2 . .
C78 C79 H79A 111.3 . .
C78 C79 H79B 111.3 . .
Fe2 C30 H30 126.3 . .
C31 C30 Fe2 69.5(2) . .
C31 C30 H30 126.0 . .
C34 C30 Fe2 69.7(3) . .
C34 C30 C31 108.0(4) . .
C34 C30 H30 126.0 . .
Fe2 C34 H34 126.0 . .
C30 C34 Fe2 70.1(2) . .
C30 C34 H34 125.9 . .
C30 C34 C33 108.3(4) . .
C33 C34 Fe2 69.6(2) . .
C33 C34 H34 125.9 . .
Fe4 C64 H64 126.7 . .
C65 C64 Fe4 69.3(3) . .
C65 C64 H64 126.4 . .
C65 C64 C68 107.2(5) . .
C68 C64 Fe4 69.1(3) . .
C68 C64 H64 126.4 . .
Fe2 C33 H33 126.1 . .
C32 C33 Fe2 69.7(2) . .
C32 C33 C34 107.8(4) . .
C32 C33 H33 126.1 . .
C34 C33 Fe2 69.6(2) . .
C34 C33 H33 126.1 . .
Fe1 C14 H14 126.7 . .
C13 C14 Fe1 69.5(3) . .
C13 C14 H14 126.2 . .
C15 C14 Fe1 69.2(3) . .
C15 C14 H14 126.2 . .
C15 C14 C13 107.7(4) . .
O3 C35 C36 117.8(4) . .
O3 C35 C41 118.6(6) . .
O3 C35 C41A 115.6(7) . .
C36 C35 C41 121.5(6) . .
C41A C35 C36 124.5(6) . .
C77 C78 C79 101.4(3) . .
C77 C78 H78A 111.5 . .
C77 C78 H78B 111.5 . .
C79 C78 H78A 111.5 . .
C79 C78 H78B 111.5 . .
H78A C78 H78B 109.3 . .
Fe4 C65 H65 125.4 . .
C64 C65 Fe4 70.7(3) . .
C64 C65 H65 125.5 . .
C64 C65 C66 108.9(4) . .
C66 C65 Fe4 70.0(3) . .
C66 C65 H65 125.5 . .
Fe4 C61 H61 125.5 . .
C60 C61 Fe4 70.8(3) . .
C60 C61 H61 126.2 . .
C62 C61 Fe4 69.1(3) . .
C62 C61 C60 107.6(4) . .
C62 C61 H61 126.2 . .
Fe1 C13 H13 125.8 . .
C14 C13 Fe1 70.0(3) . .
C14 C13 H13 125.8 . .
C17 C13 Fe1 70.0(3) . .
C17 C13 C14 108.4(5) . .
C17 C13 H13 125.8 . .
Fe4 C62 H62 125.1 . .
C63 C62 Fe4 70.7(3) . .
C63 C62 C61 108.2(4) . .
C63 C62 H62 125.9 . .
C61 C62 Fe4 69.9(3) . .
C61 C62 H62 125.9 . .
Fe1 C11 H11 125.8 . .
C12 C11 Fe1 70.4(3) . .
C12 C11 H11 126.2 . .
C12 C11 C10 107.7(4) . .
C10 C11 Fe1 69.2(3) . .
C10 C11 H11 126.2 . .
Fe1 C9 H9 124.9 . .
C8 C9 Fe1 72.1(2) . .
C8 C9 H9 125.5 . .
C10 C9 Fe1 69.1(3) . .
C10 C9 C8 109.0(4) . .
C10 C9 H9 125.5 . .
Fe4 C66 H66 125.7 . .
C65 C66 Fe4 69.7(3) . .
C65 C66 H66 126.0 . .
C67 C66 Fe4 70.2(3) . .
C67 C66 C65 108.1(5) . .
C67 C66 H66 126.0 . .
Fe1 C10 H10 125.8 . .
C11 C10 Fe1 69.9(3) . .
C11 C10 C9 107.8(4) . .
C11 C10 H10 126.1 . .
C9 C10 Fe1 69.8(3) . .
C9 C10 H10 126.1 . .
C52 C58 H58 113.3 . .
C52 C58 C57 133.4(5) . .
C57 C58 H58 113.3 . .
Fe1 C17 H17 126.2 . .
C13 C17 Fe1 69.7(3) . .
C13 C17 H17 126.0 . .
C16 C17 Fe1 69.7(3) . .
C16 C17 C13 107.9(5) . .
C16 C17 H17 126.0 . .
Fe4 C67 H67 126.3 . .
C66 C67 Fe4 69.7(3) . .
C66 C67 H67 126.0 . .
C66 C67 C68 108.0(4) . .
C68 C67 Fe4 69.6(3) . .
C68 C67 H67 126.0 . .
Fe1 C15 H15 125.3 . .
C14 C15 Fe1 70.3(3) . .
C14 C15 H15 126.1 . .
C14 C15 C16 107.9(5) . .
C16 C15 Fe1 69.9(3) . .
C16 C15 H15 126.1 . .
C54 C55 H55 114.7 . .
C54 C55 C56 130.6(5) . .
C56 C55 H55 114.7 . .
Fe1 C16 H16 126.2 . .
C17 C16 Fe1 70.1(3) . .
C17 C16 C15 108.1(4) . .
C17 C16 H16 126.0 . .
C15 C16 Fe1 69.3(3) . .
C15 C16 H16 126.0 . .
Fe4 C68 H68 125.4 . .
C64 C68 Fe4 70.1(3) . .
C64 C68 H68 126.1 . .
C67 C68 Fe4 70.0(3) . .
C67 C68 C64 107.8(4) . .
C67 C68 H68 126.1 . .
O5 C69 H69A 111.1 . .
O5 C69 H69B 111.1 . .
O5 C69 H69C 110.0 . .
O5 C69 H69D 110.0 . .
O5 C69 C70A 103.1(8) . .
O5 C69 C70 108.5(7) . .
H69A C69 H69B 109.1 . .
H69C C69 H69D 108.4 . .
C70A C69 H69A 111.1 . .
C70A C69 H69B 111.1 . .
C70 C69 H69C 110.0 . .
C70 C69 H69D 110.0 . .
O6 C73 H73A 111.1 . .
O6 C73 H73B 111.1 . .
O6 C73 C74 103.5(5) . .
H73A C73 H73B 109.0 . .
C74 C73 H73A 111.1 . .
C74 C73 H73B 111.1 . .
C37 C38A H38A 114.3 . .
C37 C38A C39A 131.4(16) . .
C39A C38A H38A 114.3 . .
C73 C74 H74A 110.5 . .
C73 C74 H74B 110.5 . .
H74A C74 H74B 108.7 . .
C75 C74 C73 106.3(5) . .
C75 C74 H74A 110.5 . .
C75 C74 H74B 110.5 . .
O6 C76 H76A 109.9 . .
O6 C76 H76B 109.9 . .
O6 C76 C75 109.1(6) . .
H76A C76 H76B 108.3 . .
C75 C76 H76A 109.9 . .
C75 C76 H76B 109.9 . .
C74 C75 H75A 110.8 . .
C74 C75 H75B 110.8 . .
C76 C75 C74 104.6(5) . .
C76 C75 H75A 110.8 . .
C76 C75 H75B 110.8 . .
H75A C75 H75B 108.9 . .
C58 C57 H57 115.3 . .
C56 C57 C58 129.4(6) . .
C56 C57 H57 115.3 . .
C55 C56 H56 117.1 . .
C57 C56 C55 125.7(5) . .
C57 C56 H56 117.1 . .
C35 C41 H41 113.8 . .
C40 C41 C35 132.4(10) . .
C40 C41 H41 113.8 . .
O5 C72A H72A 110.7 . .
O5 C72A H72B 110.7 . .
O5 C72A C71A 105.1(13) . .
H72A C72A H72B 108.8 . .
C71A C72A H72A 110.7 . .
C71A C72A H72B 110.7 . .
C92 O10 Na4 134.0(6) . .
C92 O10 C89 105.4(8) . .
C89 O10 Na4 119.3(6) . .
C69 C70A H70A 110.1 . .
C69 C70A H70B 110.1 . .
H70A C70A H70B 108.4 . .
C71A C70A C69 108.1(12) . .
C71A C70A H70A 110.1 . .
C71A C70A H70B 110.1 . .
H87A C87 H87B 108.9 . .
C86 C87 H87A 110.9 . .
C86 C87 H87B 110.9 . .
C86 C87 C88 104.3(14) . .
C88 C87 H87A 110.9 . .
C88 C87 H87B 110.9 . .
C41 C40 H40 114.1 . .
C39 C40 C41 131.8(10) . .
C39 C40 H40 114.1 . .
O9 C85 H85A 109.0 . .
O9 C85 H85B 109.0 . .
O9 C85 C86 112.7(19) . .
H85A C85 H85B 107.8 . .
C86 C85 H85A 109.0 . .
C86 C85 H85B 109.0 . .
H98A C98 H98B 108.8 . .
C97 C98 H98A 110.7 . .
C97 C98 H98B 110.7 . .
C99 C98 H98A 110.7 . .
C99 C98 H98B 110.7 . .
C99 C98 C97 105.0(13) . .
C40 C39 H39 117.1 . .
C40 C39 C38 125.8(13) . .
C38 C39 H39 117.1 . .
C98 C97 H97A 111.1 . .
C98 C97 H97B 111.1 . .
H97A C97 H97B 109.1 . .
O12 C97 C98 103.2(12) . .
O12 C97 H97A 111.1 . .
O12 C97 H97B 111.1 . .
C87 C86 H86A 110.4 . .
C87 C86 H86B 110.4 . .
C85 C86 C87 106.7(13) . .
C85 C86 H86A 110.4 . .
C85 C86 H86B 110.4 . .
H86A C86 H86B 108.6 . .
C98 C99 H99A 110.4 . .
C98 C99 H99B 110.4 . .
C98 C99 C100 106.8(13) . .
H99A C99 H99B 108.6 . .
C100 C99 H99A 110.4 . .
C100 C99 H99B 110.4 . .
C72A C71A C70A 96.2(14) . .
C72A C71A H71A 112.5 . .
C72A C71A H71B 112.5 . .
C70A C71A H71A 112.5 . .
C70A C71A H71B 112.5 . .
H71A C71A H71B 110.0 . .
C38A C39A H39A 117.5 . .
C40A C39A C38A 125.0(12) . .
C40A C39A H39A 117.5 . .
C39A C40A H40A 115.4 . .
C39A C40A C41A 129.2(10) . .
C41A C40A H40A 115.4 . .
H90A C90 H90B 108.9 . .
C89 C90 H90A 110.9 . .
C89 C90 H90B 110.9 . .
C89 C90 C91 104.3(11) . .
C91 C90 H90A 110.9 . .
C91 C90 H90B 110.9 . .
O10 C92 H92A 110.9 . .
O10 C92 H92B 110.9 . .
O10 C92 C91 104.4(9) . .
H92A C92 H92B 108.9 . .
C91 C92 H92A 110.9 . .
C91 C92 H92B 110.9 . .
O10 C89 H89A 109.3 . .
O10 C89 H89B 109.3 . .
C90 C89 O10 111.8(11) . .
C90 C89 H89A 109.3 . .
C90 C89 H89B 109.3 . .
H89A C89 H89B 107.9 . .
C90 C91 C92 101.4(11) . .
C90 C91 H91A 111.5 . .
C90 C91 H91B 111.5 . .
C92 C91 H91A 111.5 . .
C92 C91 H91B 111.5 . .
H91A C91 H91B 109.3 . .
C99 C100 H10M 109.8 . .
C99 C100 H10N 109.8 . .
C99 C100 O12 109.4(12) . .
H10M C100 H10N 108.2 . .
O12 C100 H10M 109.8 . .
O12 C100 H10N 109.8 . .
C97 O12 C100 105.3(11) . .
C69 C70 H70C 112.0 . .
C69 C70 H70D 112.0 . .
C69 C70 C71 98.9(11) . .
H70C C70 H70D 109.7 . .
C71 C70 H70C 112.0 . .
C71 C70 H70D 112.0 . .
C70 C71 H71C 109.2 . .
C70 C71 H71D 109.2 . .
C70 C71 C72 111.8(13) . .
H71C C71 H71D 107.9 . .
C72 C71 H71C 109.2 . .
C72 C71 H71D 109.2 . .
O5 C72 C71 98.8(14) . .
O5 C72 H72C 112.0 . .
O5 C72 H72D 112.0 . .
C71 C72 H72C 112.0 . .
C71 C72 H72D 112.0 . .
H72C C72 H72D 109.7 . .
O9 C88 C87 102.8(14) . .
O9 C88 H88A 111.2 . .
O9 C88 H88B 111.2 . .
C87 C88 H88A 111.2 . .
C87 C88 H88B 111.2 . .
H88A C88 H88B 109.1 . .
H10A C105 H10B 109.5 . .
H10A C105 H10C 109.5 . .
H10B C105 H10C 109.5 . .
C104 C105 H10A 109.5 . .
C104 C105 H10B 109.5 . .
C104 C105 H10C 109.5 . .
H10D C101 H10E 109.5 . .
H10D C101 H10F 109.5 . .
H10E C101 H10F 109.5 . .
C102 C101 H10D 109.5 . .
C102 C101 H10E 109.5 . .
C102 C101 H10F 109.5 . .
C105 C104 H10G 107.8 . .
C105 C104 H10H 107.8 . .
C105 C104 C103 118.2(16) . .
H10G C104 H10H 107.1 . .
C103 C104 H10G 107.8 . .
C103 C104 H10H 107.8 . .
C104 C103 H10I 110.5 . .
C104 C103 H10J 110.5 . .
C104 C103 C102 106.0(15) . .
H10I C103 H10J 108.7 . .
C102 C103 H10I 110.5 . .
C102 C103 H10J 110.5 . .
C101 C102 C103 102.2(17) . .
C101 C102 H10K 111.3 . .
C101 C102 H10L 111.3 . .
C103 C102 H10K 111.3 . .
C103 C102 H10L 111.3 . .
H10K C102 H10L 109.2 . .
H85C C85A H85D 108.7 . .
C86A C85A H85C 110.6 . .
C86A C85A H85D 110.6 . .
O9A C85A H85C 110.6 . .
O9A C85A H85D 110.6 . .
O9A C85A C86A 105.8(15) . .
H88C C88A H88D 108.6 . .
C87A C88A H88C 110.4 . .
C87A C88A H88D 110.4 . .
O9A C88A H88C 110.4 . .
O9A C88A H88D 110.4 . .
O9A C88A C87A 106.7(17) . .
C88A C87A H87C 111.5 . .
C88A C87A H87D 111.5 . .
C88A C87A C86A 101.6(10) . .
H87C C87A H87D 109.3 . .
C86A C87A H87C 111.5 . .
C86A C87A H87D 111.5 . .
C85A C86A C87A 105.2(9) . .
C85A C86A H86C 110.7 . .
C85A C86A H86D 110.7 . .
C87A C86A H86C 110.7 . .
C87A C86A H86D 110.7 . .
H86C C86A H86D 108.8 . .
C85A O9A Na4 113.0(13) . .
C85A O9A C88A 114(2) . .
C88A O9A Na4 133.3(15) . .
H96A C96 H96B 106.9 . .
O11 C96 H96A 107.3 . .
O11 C96 H96B 107.3 . .
C95 C96 H96A 107.3 . .
C95 C96 H96B 107.3 . .
C95 C96 O11 120.0(12) . .
C96 O11 C96 180.0 . 2_755
C96 O11 C93 98.8(6) 2_755 .
C96 O11 C93 81.2(6) . .
C96 O11 C93 81.2(6) 2_755 2_755
C96 O11 C93 98.8(6) . 2_755
C93 O11 C93 180.0 . 2_755
C96 C95 H95A 111.8 . .
C96 C95 H95B 111.8 . .
H95A C95 H95B 109.5 . .
C94 C95 C96 99.8(11) . .
C94 C95 H95A 111.8 . .
C94 C95 H95B 111.8 . .
O11 C93 H93A 107.8 . .
O11 C93 H93B 107.8 . .
H93A C93 H93B 107.1 . .
C94 C93 O11 118.0(8) . .
C94 C93 H93A 107.8 . .
C94 C93 H93B 107.8 . .
C95 C94 C93 107.2(10) . .
C95 C94 H94A 110.3 . .
C95 C94 H94B 110.3 . .
C93 C94 H94A 110.3 . .
C93 C94 H94B 110.3 . .
H94A C94 H94B 108.5 . .
C35 C41A C40A 132.8(11) . .
C35 C41A H41A 113.6 . .
C40A C41A H41A 113.6 . .
C37 C38 H38 114.5 . .
C39 C38 C37 131.1(18) . .
C39 C38 H38 114.5 . .
H2AA C2AA H2AB 109.5 . .
H2AA C2AA H2AC 109.5 . .
H2AB C2AA H2AC 109.5 . .
C1AA C2AA H2AA 109.5 . .
C1AA C2AA H2AB 109.5 . .
C1AA C2AA H2AC 109.5 . .
C2AA C1AA H1AA 113.8 . .
C2AA C1AA H1AB 113.8 . .
H1AA C1AA H1AB 111.0 . .
C0AA C1AA C2AA 89.1(18) . .
C0AA C1AA H1AA 113.8 . .
C0AA C1AA H1AB 113.8 . .
C1AA C0AA H0AA 113.5 . .
C1AA C0AA H0AB 113.5 . .
C1AA C0AA C4AA 90.9(15) . .
H0AA C0AA H0AB 110.8 . .
C4AA C0AA H0AA 113.5 . .
C4AA C0AA H0AB 113.5 . .
C0AA C4AA H4AA 97.9 . .
C0AA C4AA H4AB 97.9 . .
H4AA C4AA H4AB 103.7 . .
C5AA C4AA C0AA 154(3) . .
C5AA C4AA H4AA 97.9 . .
C5AA C4AA H4AB 97.9 . .
C4AA C5AA H5AA 109.5 . .
C4AA C5AA H5AB 109.5 . .
C4AA C5AA H5AC 109.5 . .
H5AA C5AA H5AB 109.5 . .
H5AA C5AA H5AC 109.5 . .
H5AB C5AA H5AC 109.5 . .
C84_1 O8_1 Na3 113.9(2) . .
C84_1 O8_1 C81_1 103.6(3) . .
C81_1 O8_1 Na3 142.3(3) . .
O8_1 C84_1 H84A_1 110.5 . .
O8_1 C84_1 H84B_1 110.5 . .
O8_1 C84_1 C83_1 106.0(4) . .
H84A_1 C84_1 H84B_1 108.7 . .
C83_1 C84_1 H84A_1 110.5 . .
C83_1 C84_1 H84B_1 110.5 . .
C84_1 C83_1 H83A_1 111.1 . .
C84_1 C83_1 H83B_1 111.1 . .
C84_1 C83_1 C82_1 103.3(4) . .
H83A_1 C83_1 H83B_1 109.1 . .
C82_1 C83_1 H83A_1 111.1 . .
C82_1 C83_1 H83B_1 111.1 . .
O8_1 C81_1 H81A_1 111.2 . .
O8_1 C81_1 H81B_1 111.2 . .
O8_1 C81_1 C82_1 102.9(4) . .
H81A_1 C81_1 H81B_1 109.1 . .
C82_1 C81_1 H81A_1 111.2 . .
C82_1 C81_1 H81B_1 111.2 . .
C83_1 C82_1 C81_1 103.7(4) . .
C83_1 C82_1 H82A_1 111.0 . .
C83_1 C82_1 H82B_1 111.0 . .
C81_1 C82_1 H82A_1 111.0 . .
C81_1 C82_1 H82B_1 111.0 . .
H82A_1 C82_1 H82B_1 109.0 . .

loop_
_geom_bond_atom_site_label_1
_geom_bond_atom_site_label_2
_geom_bond_distance
_geom_bond_site_symmetry_2
Fe3 C42 2.096(4) .
Fe3 C45 2.026(4) .
Fe3 C51 2.041(4) .
Fe3 C46 2.044(4) .
Fe3 C44 2.036(4) .
Fe3 C43 2.059(4) .
Fe3 C50 2.037(4) .
Fe3 C49 2.038(4) .
Fe3 C47 2.040(4) .
Fe3 C48 2.043(4) .
Fe2 C26 2.054(4) .
Fe2 C25 2.097(4) .
Fe2 C29 2.044(4) .
Fe2 C27 2.037(4) .
Fe2 C28 2.035(4) .
Fe2 C31 2.046(4) .
Fe2 C32 2.046(4) .
Fe2 C30 2.051(4) .
Fe2 C34 2.046(4) .
Fe2 C33 2.046(4) .
Fe4 C59 2.111(4) .
Fe4 C60 2.062(4) .
Fe4 C63 2.046(4) .
Fe4 C64 2.059(5) .
Fe4 C65 2.041(5) .
Fe4 C61 2.031(5) .
Fe4 C62 2.020(5) .
Fe4 C66 2.044(5) .
Fe4 C67 2.051(4) .
Fe4 C68 2.046(5) .
Fe1 C12 2.056(4) .
Fe1 C8 2.101(4) .
Fe1 C14 2.047(5) .
Fe1 C13 2.040(5) .
Fe1 C11 2.039(5) .
Fe1 C9 2.040(5) .
Fe1 C10 2.030(5) .
Fe1 C17 2.045(5) .
Fe1 C15 2.031(5) .
Fe1 C16 2.039(5) .
Na2 O1 2.426(3) .
Na2 O2 2.401(3) .
Na2 O7 2.392(3) .
Na2 O3 2.342(3) .
Na2 N3 2.428(3) .
Na2 N1 2.651(3) .
Na3 O1 2.323(3) .
Na3 O2 2.295(3) .
Na3 O4 2.385(3) .
Na3 N2 2.437(3) .
Na3 O8_1 2.363(3) .
Na1 O1 2.371(3) .
Na1 O3 2.378(3) .
Na1 O4 2.376(3) .
Na1 O6 2.463(3) .
Na1 N1 2.598(3) .
Na1 O5 2.358(4) .
Na4 O2 2.341(4) .
Na4 O3 2.377(3) .
Na4 O4 2.381(3) .
Na4 O9 2.32(2) .
Na4 N4 2.490(4) .
Na4 O10 2.759(7) .
Na4 O9A 2.37(3) .
O1 C1 1.280(4) .
O2 C18 1.279(5) .
O7 C80 1.453(4) .
O7 C77 1.445(5) .
O3 C35 1.268(5) .
O4 C52 1.271(5) .
O9 C85 1.31(4) .
O9 C88 1.55(4) .
N2 C25 1.401(5) .
N2 C19 1.321(5) .
N3 C42 1.403(5) .
N3 C36 1.307(5) .
N4 C59 1.407(5) .
N4 C53 1.312(5) .
O6 C73 1.432(6) .
O6 C76 1.429(6) .
N1 C2 1.320(5) .
N1 C8 1.408(5) .
O5 C69 1.430(6) .
O5 C72A 1.476(18) .
O5 C72 1.421(17) .
C1 C2 1.498(5) .
C1 C7 1.401(5) .
C42 C46 1.434(5) .
C42 C43 1.428(5) .
C26 H26 0.9500 .
C26 C25 1.440(5) .
C26 C27 1.417(5) .
C45 H45 0.9500 .
C45 C46 1.413(5) .
C45 C44 1.428(6) .
C25 C29 1.425(5) .
C2 C3 1.429(5) .
C29 H29 0.9500 .
C29 C28 1.415(6) .
C19 C18 1.504(5) .
C19 C20 1.425(5) .
C59 C60 1.425(6) .
C59 C63 1.440(6) .
C51 H51 0.9500 .
C51 C50 1.417(6) .
C51 C47 1.425(6) .
C46 H46 0.9500 .
C44 H44 0.9500 .
C44 C43 1.423(5) .
C18 C24 1.411(5) .
C12 H12 0.9500 .
C12 C8 1.435(6) .
C12 C11 1.419(6) .
C7 H7 0.9500 .
C7 C6 1.404(5) .
C43 H43 0.9500 .
C50 H50 0.9500 .
C50 C49 1.412(6) .
C53 C52 1.509(6) .
C53 C54 1.437(6) .
C8 C9 1.431(6) .
C21 H21 0.9500 .
C21 C20 1.370(5) .
C21 C22 1.397(6) .
C3 H3 0.9500 .
C3 C4 1.381(6) .
C36 C37 1.441(6) .
C36 C35 1.501(6) .
C24 H24 0.9500 .
C24 C23 1.387(6) .
C80 H80A 0.9900 .
C80 H80B 0.9900 .
C80 C79 1.513(5) .
C49 H49 0.9500 .
C49 C48 1.419(6) .
C47 H47 0.9500 .
C47 C48 1.417(6) .
C27 H27 0.9500 .
C27 C28 1.422(5) .
C28 H28 0.9500 .
C52 C58 1.395(6) .
C20 H20 0.9500 .
C6 H6 0.9500 .
C6 C5 1.365(6) .
C31 H31 0.9500 .
C31 C32 1.422(6) .
C31 C30 1.419(6) .
C54 H54 0.9500 .
C54 C55 1.369(6) .
C32 H32 0.9500 .
C32 C33 1.417(6) .
C22 H22 0.9500 .
C22 C23 1.367(6) .
C5 H5 0.9500 .
C5 C4 1.382(6) .
C60 H60 0.9500 .
C60 C61 1.425(6) .
C4 H4 0.9500 .
C77 H77A 0.9900 .
C77 H77B 0.9900 .
C77 C78 1.504(6) .
C48 H48 0.9500 .
C37 H37 0.9500 .
C37 C38A 1.30(2) .
C37 C38 1.49(2) .
C63 H63 0.9500 .
C63 C62 1.409(6) .
C23 H23 0.9500 .
C79 H79A 0.9900 .
C79 H79B 0.9900 .
C79 C78 1.515(6) .
C30 H30 0.9500 .
C30 C34 1.409(6) .
C34 H34 0.9500 .
C34 C33 1.424(6) .
C64 H64 0.9500 .
C64 C65 1.404(7) .
C64 C68 1.429(6) .
C33 H33 0.9500 .
C14 H14 0.9500 .
C14 C13 1.412(6) .
C14 C15 1.411(6) .
C35 C41 1.505(14) .
C35 C41A 1.384(13) .
C78 H78A 0.9900 .
C78 H78B 0.9900 .
C65 H65 0.9500 .
C65 C66 1.407(7) .
C61 H61 0.9500 .
C61 C62 1.420(7) .
C13 H13 0.9500 .
C13 C17 1.408(7) .
C62 H62 0.9500 .
C11 H11 0.9500 .
C11 C10 1.421(7) .
C9 H9 0.9500 .
C9 C10 1.428(6) .
C66 H66 0.9500 .
C66 C67 1.406(7) .
C10 H10 0.9500 .
C58 H58 0.9500 .
C58 C57 1.399(7) .
C17 H17 0.9500 .
C17 C16 1.405(8) .
C67 H67 0.9500 .
C67 C68 1.416(7) .
C15 H15 0.9500 .
C15 C16 1.419(7) .
C55 H55 0.9500 .
C55 C56 1.387(8) .
C16 H16 0.9500 .
C68 H68 0.9500 .
C69 H69A 0.9900 .
C69 H69B 0.9900 .
C69 H69C 0.9900 .
C69 H69D 0.9900 .
C69 C70A 1.560(17) .
C69 C70 1.513(15) .
C73 H73A 0.9900 .
C73 H73B 0.9900 .
C73 C74 1.525(8) .
C38A H38A 0.9500 .
C38A C39A 1.42(2) .
C74 H74A 0.9900 .
C74 H74B 0.9900 .
C74 C75 1.483(10) .
C76 H76A 0.9900 .
C76 H76B 0.9900 .
C76 C75 1.478(9) .
C75 H75A 0.9900 .
C75 H75B 0.9900 .
C57 H57 0.9500 .
C57 C56 1.386(8) .
C56 H56 0.9500 .
C41 H41 0.9500 .
C41 C40 1.388(15) .
C72A H72A 0.9900 .
C72A H72B 0.9900 .
C72A C71A 1.507(15) .
O10 C92 1.406(13) .
O10 C89 1.428(14) .
C70A H70A 0.9900 .
C70A H70B 0.9900 .
C70A C71A 1.515(16) .
C87 H87A 0.9900 .
C87 H87B 0.9900 .
C87 C86 1.44(2) .
C87 C88 1.56(2) .
C40 H40 0.9500 .
C40 C39 1.350(15) .
C85 H85A 0.9900 .
C85 H85B 0.9900 .
C85 C86 1.409(17) .
C98 H98A 0.9900 .
C98 H98B 0.9900 .
C98 C97 1.544(14) .
C98 C99 1.406(13) .
C39 H39 0.9500 .
C39 C38 1.36(3) .
C97 H97A 0.9900 .
C97 H97B 0.9900 .
C97 O12 1.443(14) .
C86 H86A 0.9900 .
C86 H86B 0.9900 .
C99 H99A 0.9900 .
C99 H99B 0.9900 .
C99 C100 1.410(14) .
C71A H71A 0.9900 .
C71A H71B 0.9900 .
C39A H39A 0.9500 .
C39A C40A 1.366(16) .
C40A H40A 0.9500 .
C40A C41A 1.401(16) .
C90 H90A 0.9900 .
C90 H90B 0.9900 .
C90 C89 1.410(18) .
C90 C91 1.468(15) .
C92 H92A 0.9900 .
C92 H92B 0.9900 .
C92 C91 1.546(9) .
C89 H89A 0.9900 .
C89 H89B 0.9900 .
C91 H91A 0.9900 .
C91 H91B 0.9900 .
C100 H10M 0.9900 .
C100 H10N 0.9900 .
C100 O12 1.489(13) .
C70 H70C 0.9900 .
C70 H70D 0.9900 .
C70 C71 1.524(15) .
C71 H71C 0.9900 .
C71 H71D 0.9900 .
C71 C72 1.560(16) .
C72 H72C 0.9900 .
C72 H72D 0.9900 .
C88 H88A 0.9900 .
C88 H88B 0.9900 .
C105 H10A 0.9800 .
C105 H10B 0.9800 .
C105 H10C 0.9800 .
C105 C104 1.503(15) .
C101 H10D 0.9800 .
C101 H10E 0.9800 .
C101 H10F 0.9800 .
C101 C102 1.464(16) .
C104 H10G 0.9900 .
C104 H10H 0.9900 .
C104 C103 1.526(17) .
C103 H10I 0.9900 .
C103 H10J 0.9900 .
C103 C102 1.534(15) .
C102 H10K 0.9900 .
C102 H10L 0.9900 .
C85A H85C 0.9900 .
C85A H85D 0.9900 .
C85A C86A 1.511(13) .
C85A O9A 1.397(19) .
C88A H88C 0.9900 .
C88A H88D 0.9900 .
C88A C87A 1.499(13) .
C88A O9A 1.403(19) .
C87A H87C 0.9900 .
C87A H87D 0.9900 .
C87A C86A 1.566(15) .
C86A H86C 0.9900 .
C86A H86D 0.9900 .
C96 H96A 0.9900 .
C96 H96B 0.9900 .
C96 O11 1.710(15) .
C96 C95 1.527(17) .
O11 C96 1.710(15) 2_755
O11 C93 1.735(15) .
O11 C93 1.735(15) 2_755
C95 H95A 0.9900 .
C95 H95B 0.9900 .
C95 C94 1.477(16) .
C93 H93A 0.9900 .
C93 H93B 0.9900 .
C93 C94 1.548(17) .
C94 H94A 0.9900 .
C94 H94B 0.9900 .
C41A H41A 0.9500 .
C38 H38 0.9500 .
C2AA H2AA 0.9800 .
C2AA H2AB 0.9800 .
C2AA H2AC 0.9800 .
C2AA C1AA 1.521(13) .
C1AA H1AA 0.9900 .
C1AA H1AB 0.9900 .
C1AA C0AA 1.471(13) .
C0AA H0AA 0.9900 .
C0AA H0AB 0.9900 .
C0AA C4AA 1.630(13) .
C4AA H4AA 0.9900 .
C4AA H4AB 0.9900 .
C4AA C5AA 1.630(18) .
C5AA H5AA 0.9800 .
C5AA H5AB 0.9800 .
C5AA H5AC 0.9800 .
O8_1 C84_1 1.432(5) .
O8_1 C81_1 1.434(6) .
C84_1 H84A_1 0.9900 .
C84_1 H84B_1 0.9900 .
C84_1 C83_1 1.518(6) .
C83_1 H83A_1 0.9900 .
C83_1 H83B_1 0.9900 .
C83_1 C82_1 1.531(7) .
C81_1 H81A_1 0.9900 .
C81_1 H81B_1 0.9900 .
C81_1 C82_1 1.537(7) .
C82_1 H82A_1 0.9900 .
C82_1 H82B_1 0.9900 .
